data_7712841
loop_
_publ_author_name
'Rupf, Susanne M.'
'Sievers, Robin'
'Riemann, Paulin S.'
'Reimann, Marc'
'Kaupp, Martin'
'Fasting, Dr. Carlo'
'Malischewski, Moritz'

_publ_section_title
;
 Persilylation of Ferrocene: The Ultimate Discipline in Sterically
 Overcrowded Metal Complexes
;
_journal_name_full 'Dalton Transactions'
_journal_paper_doi 10.1039/D3DT01133J
_journal_year 2023
_chemical_formula_moiety 'C28 H64 Fe Si9'
_chemical_formula_sum 'C28 H64 Fe Si9'
_chemical_formula_weight 709.45
_chemical_name_systematic 5
_space_group_crystal_system triclinic
_space_group_IT_number 2
_space_group_name_Hall '-P 1'
_space_group_name_H-M_alt 'P -1'
_atom_sites_solution_hydrogens geom
_atom_sites_solution_primary dual
_audit_creation_date 2023-03-12
_audit_creation_method
;
Olex2 1.3
(compiled Nov 21 2019 18:26:39 for OlexSys, GUI svn.r6003)
;
_audit_update_record
;
2023-03-12 deposited with the CCDC.	2023-04-19 downloaded from the CCDC.
;
_cell_angle_alpha 63.840(2)
_cell_angle_beta 77.549(2)
_cell_angle_gamma 88.306(2)
_cell_formula_units_Z 4
_cell_length_a 11.9336(7)
_cell_length_b 18.9321(12)
_cell_length_c 20.4215(13)
_cell_measurement_reflns_used 9830
_cell_measurement_temperature 100
_cell_measurement_theta_max 28.21
_cell_measurement_theta_min 2.28
_cell_volume 4032.5(4)
_computing_cell_refinement 'SAINT V8.40B (?, 2016)'
_computing_data_reduction 'SAINT V8.40B (?, 2016)'
_computing_molecular_graphics 'Olex2 1.3 (Dolomanov et al., 2009)'
_computing_publication_material 'Olex2 1.3 (Dolomanov et al., 2009)'
_computing_structure_refinement 'XL  (Sheldrick, 2008)'
_computing_structure_solution 'SHELXT 2018/2 (Sheldrick, 2018)'
_diffrn_ambient_temperature 100
_diffrn_measured_fraction_theta_full 1.000
_diffrn_measured_fraction_theta_max 0.999
_diffrn_measurement_device_type 'Bruker APEX-II CCD'
_diffrn_measurement_method '\f and \w scans'
_diffrn_radiation_type MoK\a
_diffrn_radiation_wavelength 0.71073
_diffrn_reflns_av_R_equivalents 0.0519
_diffrn_reflns_av_unetI/netI 0.0320
_diffrn_reflns_Laue_measured_fraction_full 1.000
_diffrn_reflns_Laue_measured_fraction_max 0.999
_diffrn_reflns_limit_h_max 15
_diffrn_reflns_limit_h_min -15
_diffrn_reflns_limit_k_max 25
_diffrn_reflns_limit_k_min -25
_diffrn_reflns_limit_l_max 27
_diffrn_reflns_limit_l_min -27
_diffrn_reflns_number 133719
_diffrn_reflns_point_group_measured_fraction_full 1.000
_diffrn_reflns_point_group_measured_fraction_max 0.999
_diffrn_reflns_theta_full 25.242
_diffrn_reflns_theta_max 28.282
_diffrn_reflns_theta_min 1.991
_diffrn_source_current 1.0
_diffrn_source_power 0.05
_diffrn_source_voltage 50.0
_diffrn_standards_number 0
_exptl_absorpt_coefficient_mu 0.659
_exptl_absorpt_correction_T_max 0.7457
_exptl_absorpt_correction_T_min 0.7097
_exptl_absorpt_correction_type multi-scan
_exptl_absorpt_process_details
;
SADABS-2016/2 (Bruker,2016/2) was used for absorption correction.
wR2(int) was 0.0787 before and 0.0592 after correction.
The Ratio of minimum to maximum transmission is 0.9517.
The \l/2 correction factor is Not present.
;
_exptl_crystal_colour pink
_exptl_crystal_colour_primary pink
_exptl_crystal_density_diffrn 1.169
_exptl_crystal_description block
_exptl_crystal_F_000 1536
_exptl_crystal_size_max 0.1
_exptl_crystal_size_mid 0.1
_exptl_crystal_size_min 0.1
_refine_diff_density_max 0.752
_refine_diff_density_min -0.476
_refine_diff_density_rms 0.067
_refine_ls_extinction_method none
_refine_ls_goodness_of_fit_ref 1.071
_refine_ls_hydrogen_treatment constr
_refine_ls_matrix_type full
_refine_ls_number_parameters 956
_refine_ls_number_reflns 19977
_refine_ls_number_restraints 0
_refine_ls_restrained_S_all 1.071
_refine_ls_R_factor_all 0.0534
_refine_ls_R_factor_gt 0.0423
_refine_ls_shift/su_max 0.002
_refine_ls_shift/su_mean 0.000
_refine_ls_structure_factor_coef Fsqd
_refine_ls_weighting_details 'w=1/[\s^2^(Fo^2^)+(0.0397P)^2^+4.1936P] where P=(Fo^2^+2Fc^2^)/3'
_refine_ls_weighting_scheme calc
_refine_ls_wR_factor_gt 0.1001
_refine_ls_wR_factor_ref 0.1055
_reflns_Friedel_coverage 0.000
_reflns_number_gt 16911
_reflns_number_total 19977
_reflns_threshold_expression 'I > 2\s(I)'
_cod_data_source_file d3dt01133j2.cif
_cod_data_source_block p-1_CCDC1
_cod_database_code 7712841
_shelx_shelxl_version_number 2018/3
_shelx_space_group_comment
;
The symmetry employed for this shelxl refinement is uniquely defined
by the following loop, which should always be used as a source of
symmetry information in preference to the above space-group names.
They are only intended as comments.
;
_shelx_estimated_absorpt_t_max 0.937
_shelx_estimated_absorpt_t_min 0.937
_olex2_refinement_description
;
1. Fixed Uiso
 At 1.2 times of:
  All C(H) groups, All Si(H) groups
 At 1.5 times of:
  All C(H,H,H) groups, All C(H,H,H,H,H,H) groups
2. Uiso/Uaniso restraints and constraints
Uanis(C3) = Uanis(C23) = Uanis(C22) = Uanis(C2) = Uanis(C21) = Uanis(C1) =
Uanis(C24)
Uanis(C31) = Uanis(C52) = Uanis(C32) = Uanis(C14) = Uanis(C53) = Uanis(C30)
Uanis(C25) = Uanis(C9) = Uanis(C29) = Uanis(C28) = Uanis(C27) = Uanis(C26) =
Uanis(C5)
Uanis(C37) = Uanis(C38) = Uanis(C39) = Uanis(C35) = Uanis(C36) = Uanis(C16) =
Uanis(C15) = Uanis(C19) = Uanis(C18) = Uanis(C17)
3. Others
 Fixed Sof: Si16(0.93) H16(0.93) Si17(0.93) H17(0.93) Si15(0.93) H15(0.93)
 Si18(0.93) H18(0.93) Si8(0.85) H8(0.85) Si9(0.85) H9(0.85) Si5(0.85) H5(0.85)
 Si7(0.85) H7(0.85) Si6(0.85) H6(0.85) Si2(0.75) H2(0.75) Si3(0.75) H3(0.75)
 Si1(0.75) H1(0.75) Si4(0.75) H4(0.75) Si33(0.5) H33(0.5) Si32(0.5) H32(0.5)
 Si10(0.5) H10(0.5) Si14(0.5) H14(0.5) Si31(0.5) H31(0.5) Si34(0.5) H34(0.5)
 Si13(0.5) H13(0.5) Si11(0.5) H11(0.5) Si12(0.5) H12(0.5) Si30(0.5) H30(0.5)
 C8(0.85) H29A(0.85) H29B(0.85) H29C(0.85) H29D(0.15) H29E(0.15) H29F(0.15)
 C5(0.85) C17(0.93) C18(0.93) C15(0.93) C9(0.85) C19(0.93) H19(0.93)
 C1(0.66667) C16(0.93) C2(0.66667) C7(0.85) C32(0.5) C48(0.66667) H48(0.66667)
 H29G(0.85) H29H(0.85) H29I(0.85) H29J(0.15) H29K(0.15) H29L(0.15) H25A(0.85)
 H25B(0.85) H25C(0.85) H25D(0.15) H25E(0.15) H25F(0.15) H37A(0.93) H37B(0.93)
 H37C(0.93) H37D(0.07) H37E(0.07) H37F(0.07) C6(0.85) H32D(0.5) H32E(0.5)
 H32F(0.5) H32A(0.5) H32B(0.5) H32C(0.5) H25G(0.85) H25H(0.85) H25I(0.85)
 H25J(0.15) H25K(0.15) H25L(0.15) H31A(0.5) H31B(0.5) H31C(0.5) H31D(0.5)
 H31E(0.5) H31F(0.5) C4(0.66667) H36A(0.93) H36B(0.93) H36C(0.93) H36D(0.07)
 H36E(0.07) H36F(0.07) H22D(0.25) H22E(0.25) H22F(0.25) H22A(0.75) H22B(0.75)
 H22C(0.75) C31(0.5) H33D(0.5) H33E(0.5) H33F(0.5) H33A(0.5) H33B(0.5)
 H33C(0.5) C3(0.66667) H23D(0.25) H23E(0.25) H23F(0.25) H23A(0.75) H23B(0.75)
 H23C(0.75) H37G(0.93) H37H(0.93) H37I(0.93) H37J(0.07) H37K(0.07) H37L(0.07)
 H36J(0.07) H36K(0.07) H36L(0.07) H36G(0.93) H36H(0.93) H36I(0.93) Si21(0.25)
 H21(0.25) H28A(0.85) H28B(0.85) H28C(0.85) H28D(0.15) H28E(0.15) H28F(0.15)
 H28G(0.85) H28H(0.85) H28I(0.85) H28J(0.15) H28K(0.15) H28L(0.15) C33(0.5)
 Si23(0.25) H23(0.25) Si22(0.25) H22(0.25) H23G(0.75) H23H(0.75) H23I(0.75)
 H23J(0.25) H23K(0.25) H23L(0.25) H35A(0.93) H35B(0.93) H35C(0.93) H35D(0.07)
 H35E(0.07) H35F(0.07) H21D(0.25) H21E(0.25) H21F(0.25) H21A(0.75) H21B(0.75)
 H21C(0.75) H22J(0.25) H22K(0.25) H22L(0.25) H22G(0.75) H22H(0.75) H22I(0.75)
 H26A(0.85) H26B(0.85) H26C(0.85) H26D(0.15) H26E(0.15) H26F(0.15) H38A(0.93)
 H38B(0.93) H38C(0.93) H38D(0.07) H38E(0.07) H38F(0.07) H27A(0.85) H27B(0.85)
 H27C(0.85) H27D(0.15) H27E(0.15) H27F(0.15) H38G(0.93) H38H(0.93) H38I(0.93)
 H38J(0.07) H38K(0.07) H38L(0.07) H21J(0.25) H21K(0.25) H21L(0.25) H21G(0.75)
 H21H(0.75) H21I(0.75) C30(0.5) H34D(0.5) H34E(0.5) H34F(0.5) H34A(0.5)
 H34B(0.5) H34C(0.5) H24A(0.75) H24B(0.75) H24C(0.75) H24D(0.25) H24E(0.25)
 H24F(0.25) C34(0.5) H35G(0.93) H35H(0.93) H35I(0.93) H35J(0.07) H35K(0.07)
 H35L(0.07) H26G(0.85) H26H(0.85) H26I(0.85) H26J(0.15) H26K(0.15) H26L(0.15)
 H27G(0.85) H27H(0.85) H27I(0.85) H27J(0.15) H27K(0.15) H27L(0.15) H30A(0.5)
 H30B(0.5) H30C(0.5) H30D(0.5) H30E(0.5) H30F(0.5) Si24(0.25) H24(0.25)
 H24G(0.75) H24H(0.75) H24I(0.75) H24J(0.25) H24K(0.25) H24L(0.25) Si29(0.15)
 H29(0.15) Si28(0.15) H28(0.15) Si25(0.15) H25(0.15) Si27(0.15) H27(0.15)
 Si26(0.15) H26(0.15) C40(0.33333) H40(0.33333) C24(0.33333) C21(0.33333)
 C22(0.33333) C23(0.33333) C12(0.5) C13(0.5) C53(0.5) C52(0.5) C14(0.5)
 C121(0.5) H12A(0.5) H12B(0.5) H12C(0.5) C131(0.5) H13A(0.5) H13B(0.5)
 H13C(0.5) C301(0.5) H30G(0.5) H30H(0.5) H30I(0.5) C341(0.5) H34G(0.5)
 H34H(0.5) H34I(0.5) C331(0.5) H33G(0.5) H33H(0.5) H33I(0.5) C111(0.5)
 H11A(0.5) H11B(0.5) H11C(0.5) C311(0.5) H31G(0.5) H31H(0.5) H31I(0.5)
 C101(0.5) H10A(0.5) H10B(0.5) H10C(0.5) C321(0.5) H32G(0.5) H32H(0.5)
 H32I(0.5) C141(0.5) H14A(0.5) H14B(0.5) H14C(0.5) C28(0.15) C29(0.15)
 C25(0.15) C27(0.15) C26(0.15) Si35(0.07) H35(0.07) Si36(0.07) H36(0.07)
 Si37(0.07) H37(0.07) Si38(0.07) H38(0.07) C35(0.07) C38(0.07) C39(0.07)
 H39(0.07) C37(0.07) C36(0.07)
4.a Ternary CH refined with riding coordinates:
 Si16(H16), Si17(H17), Si15(H15), Si18(H18), Si8(H8), Si9(H9), Si5(H5),
 Si7(H7), Si6(H6), Si2(H2), Si3(H3), Si1(H1), Si4(H4), Si33(H33), Si32(H32),
 Si10(H10), Si14(H14), Si31(H31), Si34(H34), Si13(H13), Si11(H11), Si12(H12),
 Si30(H30), Si21(H21), Si23(H23), Si22(H22), Si24(H24), Si29(H29), Si28(H28),
 Si25(H25), Si27(H27), Si26(H26), Si35(H35), Si36(H36), Si37(H37), Si38(H38),
 C39(H39)
4.b Aromatic/amide H refined with riding coordinates:
 C19(H19), C48(H48), C40(H40)
4.c Idealised Me refined with everything fixed:
 C251(H25G,H25H,H25I), C251(H25J,H25K,H25L)
4.d Idealised Me refined as rotating group:
 C290(H29A,H29B,H29C), C290(H29D,H29E,H29F), C291(H29G,H29H,H29I), C291(H29J,
 H29K,H29L), C250(H25A,H25B,H25C), C250(H25D,H25E,H25F), C370(H37A,H37B,H37C),
 C370(H37D,H37E,H37F), C320(H32D,H32E,H32F), C320(H32A,H32B,H32C), C310(H31A,
 H31B,H31C), C310(H31D,H31E,H31F), C360(H36A,H36B,H36C), C360(H36D,H36E,H36F),
 C220(H22D,H22E,H22F), C220(H22A,H22B,H22C), C330(H33D,H33E,H33F), C330(H33A,
 H33B,H33C), C230(H23D,H23E,H23F), C230(H23A,H23B,H23C), C371(H37G,H37H,H37I),
 C371(H37J,H37K,H37L), C361(H36J,H36K,H36L), C361(H36G,H36H,H36I), C280(H28A,
 H28B,H28C), C280(H28D,H28E,H28F), C281(H28G,H28H,H28I), C281(H28J,H28K,H28L),
 C231(H23G,H23H,H23I), C231(H23J,H23K,H23L), C350(H35A,H35B,H35C), C350(H35D,
 H35E,H35F), C210(H21D,H21E,H21F), C210(H21A,H21B,H21C), C221(H22J,H22K,H22L),
 C221(H22G,H22H,H22I), C261(H26A,H26B,H26C), C261(H26D,H26E,H26F), C381(H38A,
 H38B,H38C), C381(H38D,H38E,H38F), C271(H27A,H27B,H27C), C271(H27D,H27E,H27F),
 C380(H38G,H38H,H38I), C380(H38J,H38K,H38L), C211(H21J,H21K,H21L), C211(H21G,
 H21H,H21I), C340(H34D,H34E,H34F), C340(H34A,H34B,H34C), C241(H24A,H24B,H24C),
 C241(H24D,H24E,H24F), C351(H35G,H35H,H35I), C351(H35J,H35K,H35L), C260(H26G,
 H26H,H26I), C260(H26J,H26K,H26L), C270(H27G,H27H,H27I), C270(H27J,H27K,H27L),
 C300(H30A,H30B,H30C), C300(H30D,H30E,H30F), C240(H24G,H24H,H24I), C240(H24J,
 H24K,H24L), C121(H12A,H12B,H12C), C131(H13A,H13B,H13C), C301(H30G,H30H,H30I),
 C341(H34G,H34H,H34I), C331(H33G,H33H,H33I), C111(H11A,H11B,H11C), C311(H31G,
 H31H,H31I), C101(H10A,H10B,H10C), C321(H32G,H32H,H32I), C141(H14A,H14B,H14C)
;
_olex2_submission_special_instructions 'No special instructions were received'

loop_
_space_group_symop_operation_xyz
'x, y, z'
'-x, -y, -z'

loop_
_atom_site_label
_atom_site_type_symbol
_atom_site_fract_x
_atom_site_fract_y
_atom_site_fract_z
_atom_site_U_iso_or_equiv
_atom_site_adp_type
_atom_site_occupancy
_atom_site_site_symmetry_order
_atom_site_calc_flag
_atom_site_refinement_flags_posn
_atom_site_refinement_flags_adp
_atom_site_refinement_flags_occupancy
_atom_site_disorder_assembly
_atom_site_disorder_group
Fe01 Fe 0.42605(2) 0.62924(2) 0.25609(2) 0.01142(6) Uani 1 1 d . . . . .
Fe02 Fe 0.92404(2) 0.12267(2) 0.26299(2) 0.01360(6) Uani 1 1 d . . . . .
Si16 Si 1.21139(5) 0.11059(3) 0.15263(3) 0.01671(12) Uani 0.93 1 d . . P A 1
H16 H 1.265029 0.123646 0.177858 0.020 Uiso 0.93 1 calc R U P A 1
Si17 Si 0.95591(5) 0.03796(4) 0.12645(3) 0.01702(12) Uani 0.93 1 d . . P A 1
H17 H 1.020526 0.073558 0.085753 0.020 Uiso 0.93 1 calc R U P A 1
Si15 Si 1.16837(5) 0.04407(4) 0.35681(4) 0.02016(13) Uani 0.93 1 d . . P A 1
H15 H 1.126329 0.023708 0.410382 0.024 Uiso 0.93 1 calc R U P A 1
Si18 Si 0.77666(5) -0.07599(4) 0.31411(4) 0.01924(12) Uani 0.93 1 d . . P A 1
H18 H 0.754441 -0.069708 0.267438 0.023 Uiso 0.93 1 calc R U P A 1
Si8 Si 0.34281(5) 0.75850(4) 0.07846(3) 0.01537(12) Uani 0.85 1 d . . P B 1
H8 H 0.316487 0.719193 0.063547 0.018 Uiso 0.85 1 calc R U P B 1
Si9 Si 0.50359(5) 0.84453(4) 0.16018(4) 0.01620(13) Uani 0.85 1 d . . P B 1
H9 H 0.435600 0.865260 0.138024 0.019 Uiso 0.85 1 calc R U P B 1
Si5 Si 0.71766(5) 0.71010(4) 0.23356(4) 0.01968(14) Uani 0.85 1 d . . P B 1
H5 H 0.697926 0.757729 0.241747 0.024 Uiso 0.85 1 calc R U P B 1
Si7 Si 0.45799(6) 0.57109(4) 0.10253(4) 0.02057(14) Uani 0.85 1 d . . P B 1
H7 H 0.508403 0.526229 0.118566 0.025 Uiso 0.85 1 calc R U P B 1
Si6 Si 0.69455(6) 0.54766(4) 0.19199(4) 0.02364(15) Uani 0.85 1 d . . P B 1
H6 H 0.750667 0.561242 0.215408 0.028 Uiso 0.85 1 calc R U P B 1
Si2 Si 0.13190(6) 0.53491(4) 0.29482(4) 0.01878(15) Uani 0.75 1 d . . P B 1
H2 H 0.148173 0.483539 0.293147 0.023 Uiso 0.75 1 calc R U P B 1
Si3 Si 0.15818(6) 0.70429(4) 0.32923(4) 0.01807(15) Uani 0.75 1 d . . P B 1
H3 H 0.101809 0.695648 0.303183 0.022 Uiso 0.75 1 calc R U P B 1
Si1 Si 0.36171(6) 0.40932(4) 0.36530(4) 0.02024(15) Uani 0.75 1 d . . P B 1
H1 H 0.432932 0.393441 0.384979 0.024 Uiso 0.75 1 calc R U P B 1
Si4 Si 0.39556(7) 0.66817(5) 0.42628(4) 0.02176(16) Uani 0.75 1 d . . P B 1
H4 H 0.349020 0.715002 0.417381 0.026 Uiso 0.75 1 calc R U P B 1
Si33 Si 0.65574(8) 0.18437(6) 0.19077(6) 0.0140(2) Uani 0.5 1 d . . P A 2
H33 H 0.686942 0.206592 0.135469 0.017 Uiso 0.5 1 calc R U P A 2
Si32 Si 0.92570(9) 0.30364(6) 0.08456(6) 0.0141(2) Uani 0.5 1 d . . P A 2
H32 H 1.003667 0.328571 0.075778 0.017 Uiso 0.5 1 calc R U P A 2
Si10 Si 1.06954(9) 0.32606(7) 0.15785(6) 0.0177(2) Uani 0.5 1 d . . P A 1
H10 H 1.066195 0.336404 0.105905 0.021 Uiso 0.5 1 calc R U P A 1
Si14 Si 0.83563(9) 0.27316(7) 0.09664(6) 0.0184(2) Uani 0.5 1 d . . P A 1
H14 H 0.762356 0.245540 0.100871 0.022 Uiso 0.5 1 calc R U P A 1
Si31 Si 1.07414(9) 0.31239(7) 0.21704(7) 0.0180(2) Uani 0.5 1 d . . P A 2
H31 H 1.086992 0.301827 0.267251 0.022 Uiso 0.5 1 calc R U P A 2
Si34 Si 0.64873(10) 0.11743(8) 0.38868(6) 0.0213(2) Uani 0.5 1 d . . P A 2
H34 H 0.593623 0.099112 0.367779 0.026 Uiso 0.5 1 calc R U P A 2
Si13 Si 0.61885(9) 0.15303(7) 0.26273(7) 0.0200(2) Uani 0.5 1 d . . P A 1
H13 H 0.581853 0.124023 0.317274 0.024 Uiso 0.5 1 calc R U P A 1
Si11 Si 0.99146(10) 0.24174(7) 0.35956(7) 0.0222(2) Uani 0.5 1 d . . P A 1
H11 H 1.066781 0.270143 0.326461 0.027 Uiso 0.5 1 calc R U P A 1
Si12 Si 0.72180(11) 0.13237(9) 0.42390(7) 0.0286(3) Uani 0.5 1 d . . P A 1
H12 H 0.774671 0.140138 0.452473 0.034 Uiso 0.5 1 calc R U P A 1
Si30 Si 0.89736(11) 0.20335(8) 0.40145(7) 0.0264(3) Uani 0.5 1 d . . P A 2
H30 H 0.829794 0.169610 0.440630 0.032 Uiso 0.5 1 calc R U P A 2
C8 C 0.4402(2) 0.70705(16) 0.14286(16) 0.0123(6) Uani 0.85 1 d . . P B 1
C290 C 0.21083(17) 0.79898(13) 0.11155(12) 0.0215(4) Uani 1 1 d . . . . .
H29A H 0.176807 0.763330 0.164053 0.032 Uiso 0.85 1 calc R U P B 1
H29B H 0.155311 0.803949 0.080976 0.032 Uiso 0.85 1 calc R U P B 1
H29C H 0.230733 0.851017 0.107070 0.032 Uiso 0.85 1 calc R U P B 1
H29D H 0.188294 0.771442 0.084942 0.032 Uiso 0.15 1 calc R U P B 2
H29E H 0.182887 0.851959 0.092861 0.032 Uiso 0.15 1 calc R U P B 2
H29F H 0.177233 0.769366 0.165286 0.032 Uiso 0.15 1 calc R U P B 2
C5 C 0.5932(2) 0.68400(14) 0.20407(15) 0.0134(4) Uani 0.85 1 d . . P B 1
C17 C 0.96615(19) 0.04458(14) 0.21379(13) 0.0155(2) Uani 0.93 1 d . . P A 1
C18 C 0.89022(18) 0.00365(13) 0.28755(13) 0.0155(2) Uani 0.93 1 d . . P A 1
C15 C 1.05835(18) 0.05293(13) 0.30122(13) 0.0155(2) Uani 0.93 1 d . . P A 1
C9 C 0.5080(2) 0.73920(17) 0.17601(15) 0.0134(4) Uani 0.85 1 d . . P B 1
C19 C 0.94791(19) 0.01048(13) 0.33950(12) 0.0155(2) Uani 0.93 1 d . . P A 1
H19 H 0.917286 -0.010205 0.391905 0.019 Uiso 0.93 1 calc R U P A 1
C1 C 0.3546(3) 0.5170(2) 0.33867(19) 0.0135(3) Uani 0.6667 1 d . . P B 1
C16 C 1.06978(19) 0.07492(15) 0.22228(13) 0.0155(2) Uani 0.93 1 d . . P A 1
C2 C 0.2629(3) 0.56769(18) 0.3139(2) 0.0135(3) Uani 0.6667 1 d . . P B 1
C7 C 0.4839(2) 0.63202(15) 0.15020(15) 0.0137(5) Uani 0.85 1 d . . P B 1
C32 C 0.8872(4) 0.2361(4) 0.1866(6) 0.0144(6) Uani 0.5 1 d . . P A 2
C48 C 0.4203(9) 0.5548(5) 0.3668(6) 0.0146(13) Uani 0.6667 1 d . . P B 1
H48 H 0.486341 0.534980 0.386040 0.018 Uiso 0.6667 1 calc R U P B 1
C291 C 0.43200(18) 0.83880(13) -0.00905(12) 0.0243(4) Uani 1 1 d . . . . .
H29G H 0.461294 0.878550 0.002823 0.036 Uiso 0.85 1 calc R U P B 1
H29H H 0.384511 0.863534 -0.045764 0.036 Uiso 0.85 1 calc R U P B 1
H29I H 0.496794 0.816279 -0.029948 0.036 Uiso 0.85 1 calc R U P B 1
H29J H 0.405281 0.800951 -0.024134 0.036 Uiso 0.15 1 calc R U P B 2
H29K H 0.516049 0.840381 -0.017065 0.036 Uiso 0.15 1 calc R U P B 2
H29L H 0.408880 0.891336 -0.039091 0.036 Uiso 0.15 1 calc R U P B 2
C250 C 0.4909(2) 0.86909(14) 0.24011(13) 0.0270(5) Uani 1 1 d . . . . .
H25A H 0.439473 0.828790 0.284610 0.040 Uiso 0.85 1 calc R U P B 1
H25B H 0.459459 0.920720 0.227489 0.040 Uiso 0.85 1 calc R U P B 1
H25C H 0.567092 0.870707 0.250343 0.040 Uiso 0.85 1 calc R U P B 1
H25D H 0.426214 0.890262 0.216527 0.040 Uiso 0.15 1 calc R U P B 2
H25E H 0.535888 0.912125 0.239201 0.040 Uiso 0.15 1 calc R U P B 2
H25F H 0.461505 0.829962 0.292106 0.040 Uiso 0.15 1 calc R U P B 2
C370 C 0.82236(19) 0.06607(13) 0.09127(13) 0.0248(4) Uani 1 1 d . . . . .
H37A H 0.759204 0.026467 0.125203 0.037 Uiso 0.93 1 calc R U P A 1
H37B H 0.834440 0.068906 0.041128 0.037 Uiso 0.93 1 calc R U P A 1
H37C H 0.802920 0.117673 0.088900 0.037 Uiso 0.93 1 calc R U P A 1
H37D H 0.825861 0.119756 0.086674 0.037 Uiso 0.07 1 calc R U P A 2
H37E H 0.742865 0.049603 0.095741 0.037 Uiso 0.07 1 calc R U P A 2
H37F H 0.871861 0.064969 0.046747 0.037 Uiso 0.07 1 calc R U P A 2
C6 C 0.5782(2) 0.61767(17) 0.18833(15) 0.0143(6) Uani 0.85 1 d . . P B 1
C320 C 0.93908(19) 0.26885(14) 0.01489(12) 0.0252(4) Uani 1 1 d . . . . .
H32D H 0.989878 0.225420 0.025606 0.038 Uiso 0.5 1 calc R U P A 2
H32E H 0.971679 0.311972 -0.034578 0.038 Uiso 0.5 1 calc R U P A 2
H32F H 0.863012 0.250106 0.015494 0.038 Uiso 0.5 1 calc R U P A 2
H32A H 1.004895 0.307272 -0.002064 0.038 Uiso 0.5 1 calc R U P A 1
H32B H 0.900093 0.281306 -0.026112 0.038 Uiso 0.5 1 calc R U P A 1
H32C H 0.966115 0.215717 0.030271 0.038 Uiso 0.5 1 calc R U P A 1
C251 C 0.6343(2) 0.90184(13) 0.08646(13) 0.0287(5) Uani 1 1 d . . . . .
H25G H 0.637820 0.893850 0.041810 0.043 Uiso 0.85 1 calc . U P C 1
H25H H 0.703509 0.883491 0.105691 0.043 Uiso 0.85 1 calc . U P D 1
H25I H 0.629700 0.958085 0.073374 0.043 Uiso 0.85 1 calc . U P E 1
H25J H 0.568209 0.921723 0.063957 0.043 Uiso 0.15 1 calc . U P F 2
H25K H 0.683578 0.877384 0.058431 0.043 Uiso 0.15 1 calc . U P G 2
H25L H 0.678331 0.945686 0.084810 0.043 Uiso 0.15 1 calc . U P H 2
C310 C 1.21885(18) 0.31089(14) 0.16213(14) 0.0268(5) Uani 1 1 d . . . . .
H31A H 1.234182 0.318866 0.203751 0.040 Uiso 0.5 1 calc R U P A 1
H31B H 1.268564 0.348617 0.115038 0.040 Uiso 0.5 1 calc R U P A 1
H31C H 1.234594 0.256990 0.169928 0.040 Uiso 0.5 1 calc R U P A 1
H31D H 1.242097 0.256652 0.180857 0.040 Uiso 0.5 1 calc R U P A 2
H31E H 1.274305 0.344266 0.167229 0.040 Uiso 0.5 1 calc R U P A 2
H31F H 1.216706 0.330969 0.109261 0.040 Uiso 0.5 1 calc R U P A 2
C4 C 0.3718(3) 0.62767(19) 0.3617(2) 0.0148(7) Uani 0.6667 1 d . . P B 1
C360 C 1.21910(18) 0.19929(12) 0.06096(12) 0.0237(4) Uani 1 1 d . . . . .
H36A H 1.193818 0.183624 0.026354 0.036 Uiso 0.93 1 calc R U P A 1
H36B H 1.298562 0.222579 0.039752 0.036 Uiso 0.93 1 calc R U P A 1
H36C H 1.168965 0.238154 0.068720 0.036 Uiso 0.93 1 calc R U P A 1
H36D H 1.248334 0.216687 0.093190 0.036 Uiso 0.07 1 calc R U P A 2
H36E H 1.164330 0.235958 0.036978 0.036 Uiso 0.07 1 calc R U P A 2
H36F H 1.283362 0.198243 0.022422 0.036 Uiso 0.07 1 calc R U P A 2
C220 C 0.08038(19) 0.59664(14) 0.21000(13) 0.0274(5) Uani 1 1 d . . . . .
H22D H 0.092067 0.544141 0.212472 0.041 Uiso 0.25 1 calc R U P B 2
H22E H 0.135037 0.635743 0.166564 0.041 Uiso 0.25 1 calc R U P B 2
H22F H 0.001607 0.609843 0.205137 0.041 Uiso 0.25 1 calc R U P B 2
H22A H 0.038822 0.639263 0.216707 0.041 Uiso 0.75 1 calc R U P B 1
H22B H 0.028666 0.564296 0.200981 0.041 Uiso 0.75 1 calc R U P B 1
H22C H 0.146159 0.619280 0.167068 0.041 Uiso 0.75 1 calc R U P B 1
C31 C 0.9489(9) 0.2398(5) 0.2389(3) 0.0144(6) Uani 0.5 1 d . . P A 2
C330 C 0.58004(18) 0.09010(13) 0.21878(13) 0.0238(4) Uani 1 1 d . . . . .
H33D H 0.635932 0.050692 0.220502 0.036 Uiso 0.5 1 calc R U P A 2
H33E H 0.534286 0.095678 0.182499 0.036 Uiso 0.5 1 calc R U P A 2
H33F H 0.529063 0.073082 0.268466 0.036 Uiso 0.5 1 calc R U P A 2
H33A H 0.591990 0.122089 0.164518 0.036 Uiso 0.5 1 calc R U P A 1
H33B H 0.499125 0.070028 0.239917 0.036 Uiso 0.5 1 calc R U P A 1
H33C H 0.628935 0.045657 0.229201 0.036 Uiso 0.5 1 calc R U P A 1
C3 C 0.2731(3) 0.6355(2) 0.32810(19) 0.0135(3) Uani 0.6667 1 d . . P B 1
C230 C 0.1949(2) 0.81141(13) 0.28496(13) 0.0273(5) Uani 1 1 d . . . . .
H23D H 0.136532 0.801061 0.262430 0.041 Uiso 0.25 1 calc R U P B 2
H23E H 0.266567 0.833673 0.246856 0.041 Uiso 0.25 1 calc R U P B 2
H23F H 0.167567 0.848954 0.304860 0.041 Uiso 0.25 1 calc R U P B 2
H23A H 0.238460 0.824040 0.314466 0.041 Uiso 0.75 1 calc R U P B 1
H23B H 0.124049 0.839096 0.282731 0.041 Uiso 0.75 1 calc R U P B 1
H23C H 0.241621 0.828126 0.234122 0.041 Uiso 0.75 1 calc R U P B 1
C371 C 0.9822(2) -0.06456(14) 0.13847(14) 0.0287(5) Uani 1 1 d . . . . .
H37G H 1.051019 -0.081387 0.158635 0.043 Uiso 0.93 1 calc R U P A 1
H37H H 0.993648 -0.065444 0.089860 0.043 Uiso 0.93 1 calc R U P A 1
H37I H 0.915669 -0.100532 0.173211 0.043 Uiso 0.93 1 calc R U P A 1
H37J H 0.948546 -0.082205 0.107959 0.043 Uiso 0.07 1 calc R U P A 2
H37K H 0.998443 -0.110599 0.181627 0.043 Uiso 0.07 1 calc R U P A 2
H37L H 1.053880 -0.032032 0.108245 0.043 Uiso 0.07 1 calc R U P A 2
C361 C 1.27091(19) 0.02688(13) 0.13422(12) 0.0250(5) Uani 1 1 d . . . . .
H36J H 1.339671 0.048320 0.093349 0.037 Uiso 0.07 1 calc R U P A 2
H36K H 1.241051 -0.022396 0.137251 0.037 Uiso 0.07 1 calc R U P A 2
H36L H 1.290881 0.016460 0.181608 0.037 Uiso 0.07 1 calc R U P A 2
H36G H 1.260185 -0.021305 0.181625 0.037 Uiso 0.93 1 calc R U P A 1
H36H H 1.353176 0.039200 0.110683 0.037 Uiso 0.93 1 calc R U P A 1
H36I H 1.230550 0.018895 0.100726 0.037 Uiso 0.93 1 calc R U P A 1
Si21 Si 0.27311(18) 0.42476(12) 0.34004(13) 0.0163(4) Uani 0.25 1 d . . P B 2
H21 H 0.199978 0.431921 0.322158 0.020 Uiso 0.25 1 calc R U P B 2
C280 C 0.3137(2) 0.52618(14) 0.11904(14) 0.0286(5) Uani 1 1 d . . . . .
H28A H 0.280657 0.498745 0.173024 0.043 Uiso 0.85 1 calc R U P B 1
H28B H 0.319434 0.488391 0.097880 0.043 Uiso 0.85 1 calc R U P B 1
H28C H 0.264231 0.567488 0.095024 0.043 Uiso 0.85 1 calc R U P B 1
H28D H 0.277235 0.526135 0.080423 0.043 Uiso 0.15 1 calc R U P B 2
H28E H 0.254373 0.518020 0.163681 0.043 Uiso 0.15 1 calc R U P B 2
H28F H 0.365866 0.483601 0.132063 0.043 Uiso 0.15 1 calc R U P B 2
C281 C 0.5138(2) 0.63021(16) -0.00159(13) 0.0337(6) Uani 1 1 d . . . . .
H28G H 0.461797 0.671459 -0.021560 0.050 Uiso 0.85 1 calc R U P B 1
H28H H 0.517778 0.595314 -0.025838 0.050 Uiso 0.85 1 calc R U P B 1
H28I H 0.590741 0.654609 -0.011514 0.050 Uiso 0.85 1 calc R U P B 1
H28J H 0.585099 0.611637 0.014715 0.050 Uiso 0.15 1 calc R U P B 2
H28K H 0.527013 0.685654 -0.038946 0.050 Uiso 0.15 1 calc R U P B 2
H28L H 0.489423 0.598340 -0.023728 0.050 Uiso 0.15 1 calc R U P B 2
C33 C 0.7795(9) 0.1871(6) 0.2316(4) 0.0157(14) Uani 0.5 1 d . . P A 2
Si23 Si 0.22016(19) 0.72157(13) 0.35896(12) 0.0170(4) Uani 0.25 1 d . . P B 2
H23 H 0.268426 0.736518 0.385963 0.020 Uiso 0.25 1 calc R U P B 2
Si22 Si 0.10362(17) 0.59699(13) 0.29578(12) 0.0157(4) Uani 0.25 1 d . . P B 2
H22 H 0.075847 0.647131 0.296308 0.019 Uiso 0.25 1 calc R U P B 2
C231 C 0.0781(2) 0.67377(16) 0.42927(13) 0.0334(6) Uani 1 1 d . . . . .
H23G H 0.061926 0.616340 0.455121 0.050 Uiso 0.75 1 calc R U P B 1
H23H H 0.005451 0.699325 0.429680 0.050 Uiso 0.75 1 calc R U P B 1
H23I H 0.125227 0.689824 0.454895 0.050 Uiso 0.75 1 calc R U P B 1
H23J H 0.050052 0.706322 0.454843 0.050 Uiso 0.25 1 calc R U P B 2
H23K H 0.090114 0.621043 0.466195 0.050 Uiso 0.25 1 calc R U P B 2
H23L H 0.021112 0.669438 0.402838 0.050 Uiso 0.25 1 calc R U P B 2
C350 C 1.2612(2) 0.13303(15) 0.33415(15) 0.0312(5) Uani 1 1 d . . . . .
H35A H 1.323528 0.143032 0.290374 0.047 Uiso 0.93 1 calc R U P A 1
H35B H 1.294010 0.124007 0.377013 0.047 Uiso 0.93 1 calc R U P A 1
H35C H 1.214886 0.178796 0.323158 0.047 Uiso 0.93 1 calc R U P A 1
H35D H 1.269111 0.190281 0.303011 0.047 Uiso 0.07 1 calc R U P A 2
H35E H 1.334678 0.115125 0.347392 0.047 Uiso 0.07 1 calc R U P A 2
H35F H 1.201631 0.119989 0.379915 0.047 Uiso 0.07 1 calc R U P A 2
C210 C 0.3641(2) 0.36918(14) 0.29901(15) 0.0351(6) Uani 1 1 d . . . . .
H21D H 0.432689 0.356375 0.320025 0.053 Uiso 0.25 1 calc R U P B 2
H21E H 0.387432 0.400920 0.244614 0.053 Uiso 0.25 1 calc R U P B 2
H21F H 0.321313 0.320283 0.310269 0.053 Uiso 0.25 1 calc R U P B 2
H21A H 0.287418 0.369877 0.288819 0.053 Uiso 0.75 1 calc R U P B 1
H21B H 0.386484 0.314755 0.320180 0.053 Uiso 0.75 1 calc R U P B 1
H21C H 0.419781 0.401243 0.252260 0.053 Uiso 0.75 1 calc R U P B 1
C221 C 0.01011(19) 0.51179(16) 0.38003(14) 0.0345(6) Uani 1 1 d . . . . .
H22J H -0.064433 0.506519 0.369174 0.052 Uiso 0.25 1 calc R U P B 2
H22K H -0.001796 0.522327 0.423820 0.052 Uiso 0.25 1 calc R U P B 2
H22L H 0.048537 0.462751 0.390390 0.052 Uiso 0.25 1 calc R U P B 2
H22G H 0.038307 0.481913 0.425655 0.052 Uiso 0.75 1 calc R U P B 1
H22H H -0.052673 0.480367 0.378977 0.052 Uiso 0.75 1 calc R U P B 1
H22I H -0.018127 0.561159 0.379434 0.052 Uiso 0.75 1 calc R U P B 1
C261 C 0.84603(18) 0.74167(14) 0.15296(14) 0.0285(5) Uani 1 1 d . . . . .
H26A H 0.866594 0.697300 0.141340 0.043 Uiso 0.85 1 calc R U P B 1
H26B H 0.910975 0.758577 0.166317 0.043 Uiso 0.85 1 calc R U P B 1
H26C H 0.827654 0.785629 0.109066 0.043 Uiso 0.85 1 calc R U P B 1
H26D H 0.824720 0.790333 0.156763 0.043 Uiso 0.15 1 calc R U P B 2
H26E H 0.840162 0.746966 0.103886 0.043 Uiso 0.15 1 calc R U P B 2
H26F H 0.925296 0.732104 0.158719 0.043 Uiso 0.15 1 calc R U P B 2
C381 C 0.8482(2) -0.17022(14) 0.35152(16) 0.0346(6) Uani 1 1 d . . . . .
H38A H 0.914304 -0.169299 0.313061 0.052 Uiso 0.93 1 calc R U P A 1
H38B H 0.793376 -0.214685 0.365360 0.052 Uiso 0.93 1 calc R U P A 1
H38C H 0.874646 -0.176135 0.395790 0.052 Uiso 0.93 1 calc R U P A 1
H38D H 0.859617 -0.152107 0.297431 0.052 Uiso 0.07 1 calc R U P A 2
H38E H 0.790961 -0.215461 0.378190 0.052 Uiso 0.07 1 calc R U P A 2
H38F H 0.921298 -0.185950 0.366429 0.052 Uiso 0.07 1 calc R U P A 2
C271 C 0.7742(2) 0.57469(14) 0.09341(15) 0.0341(6) Uani 1 1 d . . . . .
H27A H 0.728477 0.555073 0.069496 0.051 Uiso 0.85 1 calc R U P B 1
H27B H 0.848241 0.550907 0.093836 0.051 Uiso 0.85 1 calc R U P B 1
H27C H 0.787431 0.632217 0.065345 0.051 Uiso 0.85 1 calc R U P B 1
H27D H 0.838228 0.567614 0.118230 0.051 Uiso 0.15 1 calc R U P B 2
H27E H 0.767934 0.631132 0.063418 0.051 Uiso 0.15 1 calc R U P B 2
H27F H 0.788101 0.548418 0.060725 0.051 Uiso 0.15 1 calc R U P B 2
C380 C 0.6430(2) -0.08489(16) 0.38431(15) 0.0344(6) Uani 1 1 d . . . . .
H38G H 0.660860 -0.102837 0.433601 0.052 Uiso 0.93 1 calc R U P A 1
H38H H 0.587030 -0.123141 0.386492 0.052 Uiso 0.93 1 calc R U P A 1
H38I H 0.610647 -0.033390 0.369909 0.052 Uiso 0.93 1 calc R U P A 1
H38J H 0.609243 -0.040238 0.391378 0.052 Uiso 0.07 1 calc R U P A 2
H38K H 0.607674 -0.134414 0.426945 0.052 Uiso 0.07 1 calc R U P A 2
H38L H 0.629136 -0.083227 0.338090 0.052 Uiso 0.07 1 calc R U P A 2
C211 C 0.2361(2) 0.35767(15) 0.44769(14) 0.0380(6) Uani 1 1 d . . . . .
H21J H 0.162905 0.326782 0.461917 0.057 Uiso 0.25 1 calc R U P B 2
H21K H 0.229578 0.390596 0.474083 0.057 Uiso 0.25 1 calc R U P B 2
H21L H 0.297226 0.321863 0.461247 0.057 Uiso 0.25 1 calc R U P B 2
H21G H 0.238711 0.373926 0.486771 0.057 Uiso 0.75 1 calc R U P B 1
H21H H 0.240761 0.300420 0.467689 0.057 Uiso 0.75 1 calc R U P B 1
H21I H 0.163819 0.371905 0.431285 0.057 Uiso 0.75 1 calc R U P B 1
C30 C 0.8839(4) 0.1959(3) 0.3148(3) 0.0144(6) Uani 0.5 1 d . . P A 2
C340 C 0.6661(2) 0.02842(16) 0.47642(13) 0.0341(6) Uani 1 1 d . . . . .
H34D H 0.738777 0.005821 0.465906 0.051 Uiso 0.5 1 calc R U P A 2
H34E H 0.601915 -0.011103 0.492912 0.051 Uiso 0.5 1 calc R U P A 2
H34F H 0.666583 0.044392 0.515950 0.051 Uiso 0.5 1 calc R U P A 2
H34A H 0.614817 0.016848 0.450246 0.051 Uiso 0.5 1 calc R U P A 1
H34B H 0.623300 0.018464 0.526727 0.051 Uiso 0.5 1 calc R U P A 1
H34C H 0.730429 -0.005496 0.480308 0.051 Uiso 0.5 1 calc R U P A 1
C241 C 0.3312(2) 0.58872(17) 0.52415(13) 0.0359(6) Uani 1 1 d . . . . .
H24A H 0.250617 0.575309 0.527880 0.054 Uiso 0.75 1 calc R U P B 1
H24B H 0.335246 0.608201 0.560847 0.054 Uiso 0.75 1 calc R U P B 1
H24C H 0.374439 0.541628 0.534261 0.054 Uiso 0.75 1 calc R U P B 1
H24D H 0.357816 0.586151 0.567260 0.054 Uiso 0.25 1 calc R U P B 2
H24E H 0.296917 0.536789 0.536289 0.054 Uiso 0.25 1 calc R U P B 2
H24F H 0.273470 0.627613 0.512092 0.054 Uiso 0.25 1 calc R U P B 2
C34 C 0.7790(6) 0.1640(4) 0.3101(4) 0.0140(12) Uani 0.5 1 d . . P A 2
C351 C 1.2616(2) -0.03412(15) 0.34986(14) 0.0319(5) Uani 1 1 d . . . . .
H35G H 1.215129 -0.084373 0.372155 0.048 Uiso 0.93 1 calc R U P A 1
H35H H 1.322695 -0.039551 0.376681 0.048 Uiso 0.93 1 calc R U P A 1
H35I H 1.296013 -0.019564 0.297074 0.048 Uiso 0.93 1 calc R U P A 1
H35J H 1.339162 -0.042411 0.327646 0.048 Uiso 0.07 1 calc R U P A 2
H35K H 1.205351 -0.069706 0.348298 0.048 Uiso 0.07 1 calc R U P A 2
H35L H 1.257086 -0.045045 0.401978 0.048 Uiso 0.07 1 calc R U P A 2
C260 C 0.7569(2) 0.63587(16) 0.32058(15) 0.0368(6) Uani 1 1 d . . . . .
H26G H 0.689051 0.600454 0.353906 0.055 Uiso 0.85 1 calc R U P B 1
H26H H 0.784716 0.662981 0.345938 0.055 Uiso 0.85 1 calc R U P B 1
H26I H 0.817561 0.605126 0.307676 0.055 Uiso 0.85 1 calc R U P B 1
H26J H 0.838547 0.635632 0.321821 0.055 Uiso 0.15 1 calc R U P B 2
H26K H 0.717547 0.584469 0.357169 0.055 Uiso 0.15 1 calc R U P B 2
H26L H 0.722086 0.677246 0.332970 0.055 Uiso 0.15 1 calc R U P B 2
C270 C 0.6629(2) 0.44010(14) 0.24567(16) 0.0382(6) Uani 1 1 d . . . . .
H27G H 0.624596 0.427085 0.297578 0.057 Uiso 0.85 1 calc R U P B 1
H27H H 0.734807 0.413857 0.244810 0.057 Uiso 0.85 1 calc R U P B 1
H27I H 0.612280 0.422094 0.223203 0.057 Uiso 0.85 1 calc R U P B 1
H27J H 0.704512 0.405451 0.226224 0.057 Uiso 0.15 1 calc R U P B 2
H27K H 0.590179 0.412429 0.280137 0.057 Uiso 0.15 1 calc R U P B 2
H27L H 0.709864 0.454629 0.272352 0.057 Uiso 0.15 1 calc R U P B 2
C300 C 1.0239(2) 0.17044(17) 0.44776(14) 0.0350(6) Uani 1 1 d . . . . .
H30A H 0.973601 0.176396 0.489528 0.052 Uiso 0.5 1 calc R U P A 1
H30B H 1.104427 0.179873 0.447290 0.052 Uiso 0.5 1 calc R U P A 1
H30C H 1.011014 0.116831 0.453747 0.052 Uiso 0.5 1 calc R U P A 1
H30D H 1.049227 0.121604 0.445699 0.052 Uiso 0.5 1 calc R U P A 2
H30E H 1.000437 0.161079 0.500135 0.052 Uiso 0.5 1 calc R U P A 2
H30F H 1.087320 0.211649 0.421358 0.052 Uiso 0.5 1 calc R U P A 2
Si24 Si 0.45398(19) 0.61805(14) 0.44299(13) 0.0191(4) Uani 0.25 1 d . . P B 2
H24 H 0.504313 0.573090 0.458615 0.023 Uiso 0.25 1 calc R U P B 2
C240 C 0.5407(3) 0.6976(2) 0.42388(16) 0.0518(8) Uani 1 1 d . . . . .
H24G H 0.586555 0.651491 0.437153 0.078 Uiso 0.75 1 calc R U P B 1
H24H H 0.537639 0.719229 0.459787 0.078 Uiso 0.75 1 calc R U P B 1
H24I H 0.576176 0.737769 0.373392 0.078 Uiso 0.75 1 calc R U P B 1
H24J H 0.494878 0.743223 0.416062 0.078 Uiso 0.25 1 calc R U P B 2
H24K H 0.600614 0.709312 0.378521 0.078 Uiso 0.25 1 calc R U P B 2
H24L H 0.576685 0.685959 0.466026 0.078 Uiso 0.25 1 calc R U P B 2
Si29 Si 0.3643(3) 0.80660(19) 0.09614(18) 0.0100(6) Uani 0.15 1 d . . P B 2
H29 H 0.383408 0.851634 0.105898 0.012 Uiso 0.15 1 calc R U P B 2
Si28 Si 0.3948(3) 0.6203(2) 0.08375(19) 0.0126(6) Uani 0.15 1 d . . P B 2
H28 H 0.340641 0.661356 0.062736 0.015 Uiso 0.15 1 calc R U P B 2
Si25 Si 0.5799(3) 0.8237(2) 0.1903(2) 0.0137(6) Uani 0.15 1 d . . P B 2
H25 H 0.649810 0.810919 0.211801 0.016 Uiso 0.15 1 calc R U P B 2
Si27 Si 0.6330(3) 0.5292(2) 0.1679(2) 0.0166(7) Uani 0.15 1 d . . P B 2
H27 H 0.585530 0.509614 0.143625 0.020 Uiso 0.15 1 calc R U P B 2
Si26 Si 0.7435(3) 0.6542(2) 0.2307(2) 0.0210(8) Uani 0.15 1 d . . P B 2
H26 H 0.774975 0.607325 0.224810 0.025 Uiso 0.15 1 calc R U P B 2
C40 C 0.4083(19) 0.5373(11) 0.3616(11) 0.020(3) Uani 0.3333 1 d . . P B 2
H40 H 0.468884 0.504460 0.376220 0.023 Uiso 0.3333 1 calc R U P B 2
C24 C 0.3903(7) 0.6070(5) 0.3696(5) 0.0135(3) Uani 0.3333 1 d . . P B 2
C21 C 0.3256(5) 0.5227(5) 0.3293(4) 0.0135(3) Uani 0.3333 1 d . . P B 2
C22 C 0.2535(7) 0.5882(4) 0.3135(4) 0.0135(3) Uani 0.3333 1 d . . P B 2
C23 C 0.2960(6) 0.6406(5) 0.3382(4) 0.0135(3) Uani 0.3333 1 d . . P B 2
C12 C 0.8082(5) 0.1688(4) 0.3250(4) 0.0173(13) Uani 0.5 1 d . . P A 1
C13 C 0.7733(8) 0.1788(6) 0.2580(4) 0.0138(16) Uani 0.5 1 d . . P A 1
C53 C 0.9196(4) 0.2106(3) 0.3010(4) 0.0144(6) Uani 0.5 1 d . . P A 1
C52 C 0.9553(9) 0.2467(5) 0.2203(3) 0.0144(6) Uani 0.5 1 d . . P A 1
C14 C 0.8622(4) 0.2256(4) 0.1944(6) 0.0144(6) Uani 0.5 1 d . . P A 1
C121 C 0.6030(10) 0.1997(10) 0.4257(8) 0.044(3) Uani 0.5 1 d . . P A 1
H12A H 0.537248 0.183561 0.412559 0.066 Uiso 0.5 1 calc R U P A 1
H12B H 0.630822 0.254131 0.389545 0.066 Uiso 0.5 1 calc R U P A 1
H12C H 0.579273 0.196517 0.476053 0.066 Uiso 0.5 1 calc R U P A 1
C131 C 0.5478(13) 0.2478(9) 0.2274(6) 0.028(2) Uani 0.5 1 d . . P A 1
H13A H 0.574451 0.276345 0.172834 0.042 Uiso 0.5 1 calc R U P A 1
H13B H 0.567583 0.280092 0.250361 0.042 Uiso 0.5 1 calc R U P A 1
H13C H 0.464190 0.236537 0.240369 0.042 Uiso 0.5 1 calc R U P A 1
C301 C 0.8671(9) 0.3057(8) 0.3880(8) 0.037(2) Uani 0.5 1 d . . P A 2
H30G H 0.932248 0.342486 0.352368 0.056 Uiso 0.5 1 calc R U P A 2
H30H H 0.855722 0.307698 0.436105 0.056 Uiso 0.5 1 calc R U P A 2
H30I H 0.797403 0.320569 0.368437 0.056 Uiso 0.5 1 calc R U P A 2
C341 C 0.5756(11) 0.1938(9) 0.4140(8) 0.040(2) Uani 0.5 1 d . . P A 2
H34G H 0.498271 0.172478 0.445052 0.060 Uiso 0.5 1 calc R U P A 2
H34H H 0.569875 0.240758 0.368241 0.060 Uiso 0.5 1 calc R U P A 2
H34I H 0.620389 0.207999 0.441973 0.060 Uiso 0.5 1 calc R U P A 2
C331 C 0.5516(14) 0.2543(10) 0.2051(6) 0.025(2) Uani 0.5 1 d . . P A 2
H33G H 0.492399 0.260080 0.176883 0.038 Uiso 0.5 1 calc R U P A 2
H33H H 0.592403 0.305846 0.187521 0.038 Uiso 0.5 1 calc R U P A 2
H33I H 0.515396 0.233871 0.258525 0.038 Uiso 0.5 1 calc R U P A 2
C111 C 0.9040(8) 0.3173(9) 0.3782(8) 0.034(2) Uani 0.5 1 d . . P A 1
H11A H 0.831335 0.291625 0.413940 0.051 Uiso 0.5 1 calc R U P A 1
H11B H 0.887960 0.357308 0.331238 0.051 Uiso 0.5 1 calc R U P A 1
H11C H 0.946942 0.342407 0.399123 0.051 Uiso 0.5 1 calc R U P A 1
C311 C 1.0233(17) 0.4136(11) 0.1802(11) 0.023(3) Uani 0.5 1 d . . P A 2
H31G H 1.077407 0.449707 0.182891 0.034 Uiso 0.5 1 calc R U P A 2
H31H H 0.947026 0.413064 0.210386 0.034 Uiso 0.5 1 calc R U P A 2
H31I H 1.018621 0.431450 0.128037 0.034 Uiso 0.5 1 calc R U P A 2
C101 C 1.0268(19) 0.4188(13) 0.1652(11) 0.028(3) Uani 0.5 1 d . . P A 1
H10A H 1.037649 0.415143 0.212754 0.042 Uiso 0.5 1 calc R U P A 1
H10B H 0.945773 0.425647 0.163048 0.042 Uiso 0.5 1 calc R U P A 1
H10C H 1.074749 0.463994 0.123544 0.042 Uiso 0.5 1 calc R U P A 1
C321 C 0.8278(9) 0.3872(7) 0.0653(7) 0.0180(18) Uani 0.5 1 d . . P A 2
H32G H 0.752642 0.369433 0.063609 0.027 Uiso 0.5 1 calc R U P A 2
H32H H 0.861829 0.431757 0.017127 0.027 Uiso 0.5 1 calc R U P A 2
H32I H 0.818039 0.403896 0.105206 0.027 Uiso 0.5 1 calc R U P A 2
C141 C 0.8013(11) 0.3756(8) 0.0720(8) 0.027(2) Uani 0.5 1 d . . P A 1
H14A H 0.872283 0.408491 0.058535 0.040 Uiso 0.5 1 calc R U P A 1
H14B H 0.748902 0.378063 0.114973 0.040 Uiso 0.5 1 calc R U P A 1
H14C H 0.764386 0.394988 0.029402 0.040 Uiso 0.5 1 calc R U P A 1
C28 C 0.4633(15) 0.6529(11) 0.1434(11) 0.0134(4) Uani 0.15 1 d . . P B 2
C29 C 0.4525(18) 0.7225(12) 0.1492(12) 0.0134(4) Uani 0.15 1 d . . P B 2
C25 C 0.5344(13) 0.7314(12) 0.1859(9) 0.0134(4) Uani 0.15 1 d . . P B 2
C27 C 0.5546(17) 0.6155(12) 0.1761(11) 0.0134(4) Uani 0.15 1 d . . P B 2
C26 C 0.5958(16) 0.6615(9) 0.2039(10) 0.0134(4) Uani 0.15 1 d . . P B 2
Si35 Si 1.2241(7) 0.0882(6) 0.2866(6) 0.0265(19) Uani 0.07 1 d . . P A 2
H35 H 1.279264 0.109751 0.236650 0.032 Uiso 0.07 1 calc R U P A 2
Si36 Si 1.1504(8) 0.1052(5) 0.1147(5) 0.0257(18) Uani 0.07 1 d . . P A 2
H36 H 1.105947 0.095113 0.082997 0.031 Uiso 0.07 1 calc R U P A 2
Si37 Si 0.8716(8) -0.0011(6) 0.1743(6) 0.029(2) Uani 0.07 1 d . . P A 2
H37 H 0.803896 -0.038089 0.209580 0.035 Uiso 0.07 1 calc R U P A 2
Si38 Si 0.7906(10) -0.0792(7) 0.3781(6) 0.040(2) Uani 0.07 1 d . . P A 2
H38 H 0.800650 -0.094625 0.429957 0.048 Uiso 0.07 1 calc R U P A 2
C35 C 1.073(2) 0.0756(18) 0.2705(19) 0.0155(2) Uani 0.07 1 d . . P A 2
C38 C 0.902(3) 0.0038(17) 0.3133(18) 0.0155(2) Uani 0.07 1 d . . P A 2
C39 C 0.990(3) 0.0334(18) 0.3321(17) 0.0155(2) Uani 0.07 1 d . . P A 2
H39 H 0.991660 0.023673 0.384095 0.019 Uiso 0.07 1 calc R U P A 2
C37 C 0.941(3) 0.034(2) 0.2319(18) 0.0155(2) Uani 0.07 1 d . . P A 2
C36 C 1.048(3) 0.078(2) 0.2089(19) 0.0155(2) Uani 0.07 1 d . . P A 2

loop_
_atom_site_aniso_label
_atom_site_aniso_U_11
_atom_site_aniso_U_22
_atom_site_aniso_U_33
_atom_site_aniso_U_23
_atom_site_aniso_U_13
_atom_site_aniso_U_12
Fe01 0.00973(12) 0.01076(12) 0.01304(13) -0.00441(10) -0.00308(9) 0.00071(9)
Fe02 0.01071(12) 0.01601(14) 0.01390(13) -0.00737(11) -0.00037(10) -0.00227(10)
Si16 0.0119(2) 0.0155(3) 0.0195(3) -0.0067(2) 0.0005(2) -0.0002(2)
Si17 0.0181(3) 0.0183(3) 0.0177(3) -0.0101(2) -0.0054(2) 0.0031(2)
Si15 0.0158(3) 0.0266(3) 0.0224(3) -0.0136(3) -0.0069(2) 0.0013(2)
Si18 0.0148(3) 0.0174(3) 0.0229(3) -0.0067(2) -0.0031(2) -0.0046(2)
Si8 0.0135(3) 0.0180(3) 0.0145(3) -0.0066(2) -0.0044(2) 0.0011(2)
Si9 0.0163(3) 0.0131(3) 0.0200(3) -0.0077(3) -0.0049(2) 0.0005(2)
Si5 0.0131(3) 0.0211(3) 0.0245(3) -0.0083(3) -0.0079(2) 0.0007(2)
Si7 0.0201(3) 0.0194(3) 0.0247(3) -0.0141(3) 0.0003(3) -0.0027(3)
Si6 0.0145(3) 0.0161(3) 0.0344(4) -0.0078(3) -0.0016(3) 0.0036(2)
Si2 0.0127(3) 0.0176(4) 0.0225(4) -0.0054(3) -0.0044(3) -0.0012(3)
Si3 0.0158(3) 0.0191(4) 0.0165(3) -0.0066(3) -0.0014(3) 0.0037(3)
Si1 0.0170(3) 0.0142(3) 0.0234(4) -0.0032(3) -0.0041(3) 0.0007(3)
Si4 0.0232(4) 0.0264(4) 0.0175(4) -0.0107(3) -0.0058(3) 0.0016(3)
Si33 0.0087(4) 0.0166(5) 0.0169(5) -0.0079(4) -0.0021(4) -0.0005(4)
Si32 0.0128(5) 0.0138(5) 0.0146(5) -0.0061(4) -0.0013(4) -0.0008(4)
Si10 0.0148(5) 0.0162(5) 0.0214(6) -0.0090(4) -0.0006(4) -0.0032(4)
Si14 0.0168(5) 0.0188(5) 0.0207(5) -0.0094(5) -0.0051(4) 0.0019(4)
Si31 0.0147(5) 0.0187(5) 0.0249(6) -0.0134(5) -0.0041(4) -0.0029(4)
Si34 0.0153(5) 0.0313(6) 0.0144(5) -0.0102(5) 0.0029(4) -0.0037(4)
Si13 0.0115(5) 0.0233(6) 0.0259(6) -0.0129(5) -0.0009(4) -0.0006(4)
Si11 0.0234(6) 0.0268(6) 0.0215(6) -0.0160(5) -0.0024(4) -0.0041(5)
Si12 0.0250(6) 0.0400(7) 0.0221(6) -0.0191(6) 0.0059(5) -0.0105(5)
Si30 0.0292(6) 0.0373(7) 0.0210(6) -0.0196(6) -0.0066(5) 0.0005(5)
C8 0.0100(11) 0.0136(15) 0.0122(11) -0.0044(9) -0.0029(8) -0.0015(9)
C290 0.0176(9) 0.0267(11) 0.0192(10) -0.0091(9) -0.0053(8) 0.0055(8)
C5 0.0098(7) 0.0130(9) 0.0162(7) -0.0056(7) -0.0024(5) -0.0003(8)
C17 0.0133(5) 0.0158(5) 0.0162(6) -0.0060(4) -0.0034(4) -0.0003(4)
C18 0.0133(5) 0.0158(5) 0.0162(6) -0.0060(4) -0.0034(4) -0.0003(4)
C15 0.0133(5) 0.0158(5) 0.0162(6) -0.0060(4) -0.0034(4) -0.0003(4)
C9 0.0098(7) 0.0130(9) 0.0162(7) -0.0056(7) -0.0024(5) -0.0003(8)
C19 0.0133(5) 0.0158(5) 0.0162(6) -0.0060(4) -0.0034(4) -0.0003(4)
C1 0.0094(8) 0.0135(7) 0.0138(7) -0.0031(6) -0.0018(5) -0.0003(8)
C16 0.0133(5) 0.0158(5) 0.0162(6) -0.0060(4) -0.0034(4) -0.0003(4)
C2 0.0094(8) 0.0135(7) 0.0138(7) -0.0031(6) -0.0018(5) -0.0003(8)
C7 0.0132(13) 0.0120(13) 0.0156(11) -0.0071(11) -0.0003(9) -0.0004(8)
C32 0.0121(12) 0.0148(11) 0.0142(18) -0.0073(15) 0.004(2) -0.0043(11)
C48 0.011(2) 0.018(4) 0.014(2) -0.005(2) -0.0056(14) 0.000(2)
C291 0.0199(10) 0.0274(11) 0.0172(10) -0.0031(9) -0.0029(8) 0.0014(8)
C250 0.0276(11) 0.0308(12) 0.0305(12) -0.0206(10) -0.0061(9) -0.0016(9)
C370 0.0259(11) 0.0262(11) 0.0271(11) -0.0140(9) -0.0113(9) 0.0051(9)
C6 0.0093(13) 0.0144(11) 0.0169(13) -0.0055(10) -0.0019(8) 0.0029(10)
C320 0.0234(10) 0.0271(11) 0.0204(10) -0.0085(9) -0.0002(8) 0.0023(9)
C251 0.0319(12) 0.0176(10) 0.0301(12) -0.0079(9) 0.0010(9) -0.0083(9)
C310 0.0192(10) 0.0252(11) 0.0359(13) -0.0162(10) 0.0005(9) -0.0044(8)
C4 0.0177(17) 0.0104(17) 0.0149(15) -0.0055(14) -0.0018(12) 0.0048(11)
C360 0.0217(10) 0.0184(10) 0.0235(11) -0.0059(9) 0.0020(8) 0.0012(8)
C220 0.0205(10) 0.0343(13) 0.0292(12) -0.0135(10) -0.0105(9) 0.0020(9)
C31 0.0121(12) 0.0148(11) 0.0142(18) -0.0073(15) 0.004(2) -0.0043(11)
C330 0.0200(10) 0.0274(11) 0.0268(11) -0.0136(9) -0.0073(8) 0.0002(8)
C3 0.0094(8) 0.0135(7) 0.0138(7) -0.0031(6) -0.0018(5) -0.0003(8)
C230 0.0296(11) 0.0192(10) 0.0280(12) -0.0089(9) -0.0005(9) 0.0055(9)
C371 0.0337(12) 0.0259(12) 0.0357(13) -0.0205(10) -0.0120(10) 0.0091(9)
C361 0.0240(10) 0.0188(10) 0.0241(11) -0.0063(9) 0.0030(8) 0.0040(8)
Si21 0.0158(10) 0.0097(9) 0.0222(11) -0.0071(8) -0.0016(8) -0.0014(7)
C280 0.0287(11) 0.0282(12) 0.0310(12) -0.0171(10) -0.0008(9) -0.0084(9)
C281 0.0361(13) 0.0411(14) 0.0256(12) -0.0215(11) 0.0063(10) -0.0116(11)
C33 0.017(3) 0.023(3) 0.015(4) -0.015(4) -0.006(3) 0.002(2)
Si23 0.0229(11) 0.0136(10) 0.0149(10) -0.0073(8) -0.0034(8) 0.0037(8)
Si22 0.0086(9) 0.0151(10) 0.0171(10) -0.0032(8) 0.0007(7) 0.0016(7)
C231 0.0292(12) 0.0373(14) 0.0218(11) -0.0071(10) 0.0036(9) 0.0098(10)
C350 0.0244(11) 0.0353(13) 0.0404(14) -0.0213(11) -0.0100(10) -0.0019(9)
C210 0.0363(13) 0.0209(11) 0.0438(15) -0.0155(11) 0.0020(11) 0.0003(10)
C221 0.0163(10) 0.0366(14) 0.0311(13) -0.0001(11) 0.0003(9) -0.0033(9)
C261 0.0139(9) 0.0290(12) 0.0372(13) -0.0110(10) -0.0029(9) -0.0021(8)
C381 0.0268(12) 0.0208(11) 0.0457(15) -0.0056(11) -0.0077(11) -0.0026(9)
C271 0.0259(11) 0.0229(11) 0.0413(14) -0.0119(11) 0.0106(10) 0.0048(9)
C380 0.0270(12) 0.0345(13) 0.0355(13) -0.0148(11) 0.0054(10) -0.0105(10)
C211 0.0424(14) 0.0242(12) 0.0307(13) -0.0033(10) 0.0067(11) -0.0101(10)
C30 0.0121(12) 0.0148(11) 0.0142(18) -0.0073(15) 0.004(2) -0.0043(11)
C340 0.0349(13) 0.0427(15) 0.0195(11) -0.0100(11) -0.0025(9) -0.0101(11)
C241 0.0337(13) 0.0468(16) 0.0227(12) -0.0126(11) -0.0035(10) -0.0022(11)
C34 0.007(3) 0.021(2) 0.019(4) -0.013(2) -0.001(2) -0.002(2)
C351 0.0302(12) 0.0394(14) 0.0374(13) -0.0234(12) -0.0173(10) 0.0117(10)
C260 0.0287(12) 0.0426(15) 0.0336(13) -0.0085(12) -0.0158(10) 0.0075(11)
C270 0.0220(11) 0.0215(12) 0.0525(16) -0.0037(11) -0.0005(11) 0.0069(9)
C300 0.0391(14) 0.0448(15) 0.0275(12) -0.0209(12) -0.0099(10) 0.0033(11)
Si24 0.0200(10) 0.0217(11) 0.0179(11) -0.0091(9) -0.0084(8) 0.0061(9)
C240 0.0490(17) 0.076(2) 0.0298(14) -0.0227(15) -0.0050(12) -0.0296(16)
Si29 0.0094(14) 0.0081(14) 0.0105(15) -0.0025(12) -0.0026(11) 0.0013(11)
Si28 0.0131(15) 0.0152(16) 0.0113(15) -0.0093(13) 0.0024(12) -0.0047(13)
Si25 0.0127(15) 0.0122(16) 0.0212(17) -0.0106(14) -0.0066(13) 0.0006(12)
Si27 0.0102(15) 0.0084(15) 0.0246(19) -0.0056(14) 0.0050(13) 0.0020(12)
Si26 0.0064(15) 0.0218(19) 0.033(2) -0.0099(17) -0.0070(14) 0.0055(13)
C40 0.022(6) 0.019(7) 0.013(4) -0.001(4) -0.008(4) 0.003(5)
C24 0.0094(8) 0.0135(7) 0.0138(7) -0.0031(6) -0.0018(5) -0.0003(8)
C21 0.0094(8) 0.0135(7) 0.0138(7) -0.0031(6) -0.0018(5) -0.0003(8)
C22 0.0094(8) 0.0135(7) 0.0138(7) -0.0031(6) -0.0018(5) -0.0003(8)
C23 0.0094(8) 0.0135(7) 0.0138(7) -0.0031(6) -0.0018(5) -0.0003(8)
C12 0.014(3) 0.023(3) 0.018(3) -0.015(2) 0.001(2) 0.000(2)
C13 0.009(2) 0.020(3) 0.019(5) -0.014(4) -0.004(4) 0.0013(18)
C53 0.0121(12) 0.0148(11) 0.0142(18) -0.0073(15) 0.004(2) -0.0043(11)
C52 0.0121(12) 0.0148(11) 0.0142(18) -0.0073(15) 0.004(2) -0.0043(11)
C14 0.0121(12) 0.0148(11) 0.0142(18) -0.0073(15) 0.004(2) -0.0043(11)
C121 0.032(6) 0.049(4) 0.053(6) -0.038(5) 0.019(4) -0.007(4)
C131 0.014(3) 0.023(4) 0.042(7) -0.014(5) 0.001(4) 0.004(2)
C301 0.048(6) 0.042(5) 0.041(5) -0.034(5) -0.016(5) 0.015(5)
C341 0.029(5) 0.053(6) 0.040(4) -0.030(4) 0.007(3) 0.002(4)
C331 0.019(3) 0.025(3) 0.027(5) -0.010(4) 0.000(4) 0.003(2)
C111 0.034(5) 0.044(4) 0.035(4) -0.029(3) -0.001(4) -0.002(4)
C311 0.023(4) 0.016(4) 0.035(7) -0.015(4) -0.008(4) 0.001(3)
C101 0.026(4) 0.025(4) 0.033(7) -0.015(4) -0.003(4) -0.004(3)
C321 0.014(4) 0.008(3) 0.029(3) -0.006(3) -0.005(3) -0.002(3)
C141 0.023(6) 0.017(4) 0.038(4) -0.008(3) -0.009(4) -0.007(3)
C28 0.0098(7) 0.0130(9) 0.0162(7) -0.0056(7) -0.0024(5) -0.0003(8)
C29 0.0098(7) 0.0130(9) 0.0162(7) -0.0056(7) -0.0024(5) -0.0003(8)
C25 0.0098(7) 0.0130(9) 0.0162(7) -0.0056(7) -0.0024(5) -0.0003(8)
C27 0.0098(7) 0.0130(9) 0.0162(7) -0.0056(7) -0.0024(5) -0.0003(8)
C26 0.0098(7) 0.0130(9) 0.0162(7) -0.0056(7) -0.0024(5) -0.0003(8)
Si35 0.013(4) 0.031(5) 0.041(5) -0.019(4) -0.012(4) 0.003(3)
Si36 0.030(4) 0.019(4) 0.024(4) -0.007(4) -0.004(4) 0.006(3)
Si37 0.033(5) 0.023(4) 0.040(5) -0.017(4) -0.020(4) 0.006(4)
Si38 0.039(6) 0.033(6) 0.036(6) -0.005(5) -0.006(4) -0.008(4)
C35 0.0133(5) 0.0158(5) 0.0162(6) -0.0060(4) -0.0034(4) -0.0003(4)
C38 0.0133(5) 0.0158(5) 0.0162(6) -0.0060(4) -0.0034(4) -0.0003(4)
C39 0.0133(5) 0.0158(5) 0.0162(6) -0.0060(4) -0.0034(4) -0.0003(4)
C37 0.0133(5) 0.0158(5) 0.0162(6) -0.0060(4) -0.0034(4) -0.0003(4)
C36 0.0133(5) 0.0158(5) 0.0162(6) -0.0060(4) -0.0034(4) -0.0003(4)

loop_
_atom_type_symbol
_atom_type_description
_atom_type_scat_dispersion_real
_atom_type_scat_dispersion_imag
_atom_type_scat_source
C C 0.0033 0.0016 'International Tables Vol C Tables 4.2.6.8 and 6.1.1.4'
H H 0.0000 0.0000 'International Tables Vol C Tables 4.2.6.8 and 6.1.1.4'
Fe Fe 0.3463 0.8444 'International Tables Vol C Tables 4.2.6.8 and 6.1.1.4'
Si Si 0.0817 0.0704 'International Tables Vol C Tables 4.2.6.8 and 6.1.1.4'

loop_
_geom_angle_atom_site_label_1
_geom_angle_atom_site_label_2
_geom_angle_atom_site_label_3
_geom_angle
_geom_angle_site_symmetry_1
_geom_angle_site_symmetry_3
_geom_angle_publ_flag
C8 Fe01 C9 40.58(9) . . ?
C8 Fe01 C1 142.11(12) . . ?
C8 Fe01 C7 40.55(10) . . ?
C8 Fe01 C4 139.30(11) . . ?
C9 Fe01 C1 176.07(10) . . ?
C9 Fe01 C7 68.09(11) . . ?
C9 Fe01 C4 111.01(13) . . ?
C7 Fe01 C1 112.34(13) . . ?
C7 Fe01 C4 178.70(13) . . ?
C48 Fe01 C8 177.1(3) . . ?
C48 Fe01 C9 136.9(2) . . ?
C48 Fe01 C1 40.25(18) . . ?
C48 Fe01 C7 139.3(2) . . ?
C48 Fe01 C4 40.8(2) . . ?
C4 Fe01 C1 68.49(14) . . ?
C40 Fe01 C28 141.4(7) . . ?
C40 Fe01 C29 177.2(8) . . ?
C40 Fe01 C25 138.1(6) . . ?
C40 Fe01 C27 112.9(9) . . ?
C28 Fe01 C25 66.2(7) . . ?
C28 Fe01 C27 39.5(6) . . ?
C29 Fe01 C28 38.5(6) . . ?
C29 Fe01 C25 39.5(6) . . ?
C29 Fe01 C27 65.3(8) . . ?
C27 Fe01 C25 66.5(8) . . ?
C26 Fe01 C40 111.0(8) . . ?
C26 Fe01 C28 66.2(7) . . ?
C26 Fe01 C29 66.2(8) . . ?
C26 Fe01 C25 40.5(5) . . ?
C26 Fe01 C27 39.0(6) . . ?
C19 Fe02 C12 105.3(2) . . ?
C31 Fe02 C30 40.78(17) . . ?
C31 Fe02 C34 67.5(3) . . ?
C30 Fe02 C34 40.52(19) . . ?
C13 Fe02 C19 127.5(2) . . ?
C13 Fe02 C12 40.6(2) . . ?
C13 Fe02 C14 40.6(3) . . ?
C14 Fe02 C19 167.24(15) . . ?
C14 Fe02 C12 68.2(3) . . ?
C35 Fe02 C31 107.9(9) . . ?
C35 Fe02 C30 115.7(9) . . ?
C35 Fe02 C34 149.3(10) . . ?
C35 Fe02 C38 69.1(12) . . ?
C35 Fe02 C37 67.0(13) . . ?
C35 Fe02 C36 38.8(12) . . ?
C38 Fe02 C31 165.2(10) . . ?
C38 Fe02 C30 126.3(9) . . ?
C38 Fe02 C34 107.2(8) . . ?
C38 Fe02 C37 42.5(12) . . ?
C38 Fe02 C36 70.0(13) . . ?
C39 Fe02 C31 127.2(10) . . ?
C39 Fe02 C30 105.3(9) . . ?
C39 Fe02 C34 116.5(9) . . ?
C39 Fe02 C35 40.5(12) . . ?
C39 Fe02 C38 41.3(12) . . ?
C39 Fe02 C37 68.7(13) . . ?
C39 Fe02 C36 67.6(12) . . ?
C37 Fe02 C31 151.0(9) . . ?
C37 Fe02 C30 168.1(9) . . ?
C37 Fe02 C34 131.8(9) . . ?
C37 Fe02 C36 40.5(12) . . ?
C36 Fe02 C31 117.3(10) . . ?
C36 Fe02 C30 148.1(9) . . ?
C36 Fe02 C34 170.9(9) . . ?
C16 Si16 H16 106.4 . . ?
C360 Si16 H16 106.4 . . ?
C360 Si16 C16 119.32(10) . . ?
C360 Si16 C361 108.77(10) . . ?
C361 Si16 H16 106.4 . . ?
C361 Si16 C16 108.72(10) . . ?
C17 Si17 H17 106.8 . . ?
C370 Si17 H17 106.8 . . ?
C370 Si17 C17 118.66(10) . . ?
C370 Si17 C371 108.00(10) . . ?
C371 Si17 H17 106.8 . . ?
C371 Si17 C17 109.31(11) . . ?
C15 Si15 H15 107.0 . . ?
C350 Si15 H15 107.0 . . ?
C350 Si15 C15 119.59(11) . . ?
C351 Si15 H15 107.0 . . ?
C351 Si15 C15 106.44(10) . . ?
C351 Si15 C350 109.09(11) . . ?
C18 Si18 H18 108.1 . . ?
C381 Si18 H18 108.1 . . ?
C381 Si18 C18 105.34(10) . . ?
C380 Si18 H18 108.1 . . ?
C380 Si18 C18 118.84(11) . . ?
C380 Si18 C381 107.98(12) . . ?
C8 Si8 H8 106.3 . . ?
C8 Si8 C291 107.76(11) . . ?
C290 Si8 H8 106.3 . . ?
C290 Si8 C8 120.08(11) . . ?
C290 Si8 C291 109.35(10) . . ?
C291 Si8 H8 106.3 . . ?
C9 Si9 H9 106.5 . . ?
C9 Si9 C251 108.00(11) . . ?
C250 Si9 H9 106.5 . . ?
C250 Si9 C9 120.27(12) . . ?
C250 Si9 C251 108.40(11) . . ?
C251 Si9 H9 106.5 . . ?
C5 Si5 H5 106.5 . . ?
C5 Si5 C261 108.27(12) . . ?
C261 Si5 H5 106.5 . . ?
C260 Si5 H5 106.5 . . ?
C260 Si5 C5 118.43(12) . . ?
C260 Si5 C261 110.01(11) . . ?
C7 Si7 H7 105.8 . . ?
C7 Si7 C281 108.87(11) . . ?
C280 Si7 H7 105.8 . . ?
C280 Si7 C7 121.14(11) . . ?
C280 Si7 C281 108.28(12) . . ?
C281 Si7 H7 105.8 . . ?
C6 Si6 H6 105.2 . . ?
C271 Si6 H6 105.2 . . ?
C271 Si6 C6 107.84(12) . . ?
C270 Si6 H6 105.2 . . ?
C270 Si6 C6 121.34(12) . . ?
C270 Si6 C271 110.84(12) . . ?
C2 Si2 H2 106.3 . . ?
C2 Si2 C221 107.13(14) . . ?
C220 Si2 H2 106.3 . . ?
C220 Si2 C2 121.04(13) . . ?
C220 Si2 C221 108.92(11) . . ?
C221 Si2 H2 106.3 . . ?
C3 Si3 H3 106.3 . . ?
C3 Si3 C231 109.04(13) . . ?
C230 Si3 H3 106.3 . . ?
C230 Si3 C3 120.15(13) . . ?
C230 Si3 C231 107.85(12) . . ?
C231 Si3 H3 106.3 . . ?
C1 Si1 H1 106.3 . . ?
C1 Si1 C211 106.04(14) . . ?
C210 Si1 H1 106.3 . . ?
C210 Si1 C1 122.52(14) . . ?
C210 Si1 C211 108.26(12) . . ?
C211 Si1 H1 106.3 . . ?
C4 Si4 H4 107.6 . . ?
C4 Si4 C241 105.40(14) . . ?
C241 Si4 H4 107.6 . . ?
C240 Si4 H4 107.6 . . ?
C240 Si4 C4 119.96(15) . . ?
C240 Si4 C241 108.19(13) . . ?
C330 Si33 H33 106.1 . . ?
C330 Si33 C33 119.3(3) . . ?
C330 Si33 C331 109.9(5) . . ?
C33 Si33 H33 106.1 . . ?
C33 Si33 C331 108.5(5) . . ?
C331 Si33 H33 106.1 . . ?
C32 Si32 H32 104.8 . . ?
C32 Si32 C321 108.1(4) . . ?
C320 Si32 H32 104.8 . . ?
C320 Si32 C32 122.4(2) . . ?
C320 Si32 C321 110.3(4) . . ?
C321 Si32 H32 104.8 . . ?
C310 Si10 H10 105.2 . . ?
C310 Si10 C52 120.7(2) . . ?
C310 Si10 C101 110.8(7) . . ?
C52 Si10 H10 105.2 . . ?
C52 Si10 C101 108.4(6) . . ?
C101 Si10 H10 105.2 . . ?
C320 Si14 H14 104.7 . . ?
C320 Si14 C14 122.2(2) . . ?
C14 Si14 H14 104.7 . . ?
C141 Si14 H14 104.7 . . ?
C141 Si14 C320 109.4(5) . . ?
C141 Si14 C14 109.5(5) . . ?
C310 Si31 H31 104.3 . . ?
C310 Si31 C31 122.8(2) . . ?
C310 Si31 C311 110.9(6) . . ?
C31 Si31 H31 104.3 . . ?
C311 Si31 H31 104.3 . . ?
C311 Si31 C31 108.2(6) . . ?
C340 Si34 H34 105.8 . . ?
C34 Si34 H34 105.8 . . ?
C34 Si34 C340 118.5(2) . . ?
C341 Si34 H34 105.8 . . ?
C341 Si34 C340 109.7(5) . . ?
C341 Si34 C34 110.2(5) . . ?
C330 Si13 H13 105.7 . . ?
C13 Si13 H13 105.7 . . ?
C13 Si13 C330 122.2(3) . . ?
C131 Si13 H13 105.7 . . ?
C131 Si13 C330 109.6(4) . . ?
C131 Si13 C13 107.0(6) . . ?
C300 Si11 H11 106.0 . . ?
C300 Si11 C53 122.24(19) . . ?
C300 Si11 C111 108.0(5) . . ?
C53 Si11 H11 106.0 . . ?
C111 Si11 H11 106.0 . . ?
C111 Si11 C53 107.6(4) . . ?
C340 Si12 H12 105.7 . . ?
C340 Si12 C12 119.0(2) . . ?
C340 Si12 C121 110.9(4) . . ?
C12 Si12 H12 105.7 . . ?
C12 Si12 C121 108.9(5) . . ?
C121 Si12 H12 105.7 . . ?
C30 Si30 H30 104.2 . . ?
C30 Si30 C300 124.41(17) . . ?
C300 Si30 H30 104.2 . . ?
C301 Si30 H30 104.2 . . ?
C301 Si30 C30 108.0(5) . . ?
C301 Si30 C300 109.8(4) . . ?
Si8 C8 Fe01 138.18(15) . . ?
C9 C8 Fe01 69.77(16) . . ?
C9 C8 Si8 128.7(2) . . ?
C9 C8 C7 107.9(3) . . ?
C7 C8 Fe01 69.95(16) . . ?
C7 C8 Si8 121.50(18) . . ?
Si8 C290 H29A 109.5 . . ?
Si8 C290 H29B 109.5 . . ?
Si8 C290 H29C 109.5 . . ?
H29A C290 H29B 109.5 . . ?
H29A C290 H29C 109.5 . . ?
H29B C290 H29C 109.5 . . ?
H29D C290 H29E 109.5 . . ?
H29D C290 H29F 109.5 . . ?
H29E C290 H29F 109.5 . . ?
Si29 C290 H29D 109.5 . . ?
Si29 C290 H29E 109.5 . . ?
Si29 C290 H29F 109.5 . . ?
Si5 C5 Fe01 136.88(15) . . ?
C9 C5 Fe01 69.51(16) . . ?
C9 C5 Si5 122.70(19) . . ?
C6 C5 Fe01 69.80(15) . . ?
C6 C5 Si5 127.9(2) . . ?
C6 C5 C9 108.0(3) . . ?
Si17 C17 Fe02 138.46(13) . . ?
C18 C17 Fe02 69.60(13) . . ?
C18 C17 Si17 127.00(18) . . ?
C16 C17 Fe02 69.80(14) . . ?
C16 C17 Si17 122.97(16) . . ?
C16 C17 C18 108.1(2) . . ?
Si18 C18 Fe02 145.71(12) . . ?
C17 C18 Fe02 70.22(13) . . ?
C17 C18 Si18 124.85(18) . . ?
C19 C18 Fe02 68.15(12) . . ?
C19 C18 Si18 123.86(17) . . ?
C19 C18 C17 106.57(19) . . ?
Si15 C15 Fe02 140.71(12) . . ?
C19 C15 Fe02 68.41(12) . . ?
C19 C15 Si15 118.81(17) . . ?
C19 C15 C16 106.70(19) . . ?
C16 C15 Fe02 70.35(13) . . ?
C16 C15 Si15 131.51(17) . . ?
Si9 C9 Fe01 137.51(15) . . ?
C8 C9 Fe01 69.65(17) . . ?
C8 C9 Si9 121.97(19) . . ?
C8 C9 C5 108.1(3) . . ?
C5 C9 Fe01 69.97(15) . . ?
C5 C9 Si9 128.2(2) . . ?
Fe02 C19 H19 123.8 . . ?
C18 C19 Fe02 71.71(12) . . ?
C18 C19 C15 110.48(19) . . ?
C18 C19 H19 124.8 . . ?
C15 C19 Fe02 71.35(13) . . ?
C15 C19 H19 124.8 . . ?
Si1 C1 Fe01 142.85(19) . . ?
C2 C1 Fe01 70.3(2) . . ?
C2 C1 Si1 128.9(3) . . ?
C48 C1 Fe01 68.2(4) . . ?
C48 C1 Si1 120.8(4) . . ?
C48 C1 C2 106.7(5) . . ?
Si16 C16 Fe02 138.72(14) . . ?
C17 C16 Fe02 70.09(13) . . ?
C17 C16 Si16 127.51(17) . . ?
C15 C16 Fe02 69.42(13) . . ?
C15 C16 Si16 122.37(16) . . ?
C15 C16 C17 108.1(2) . . ?
Si2 C2 Fe01 140.1(2) . . ?
C1 C2 Fe01 69.3(2) . . ?
C1 C2 Si2 123.9(3) . . ?
C3 C2 Fe01 70.2(2) . . ?
C3 C2 Si2 125.2(3) . . ?
C3 C2 C1 108.5(4) . . ?
Si7 C7 Fe01 137.06(14) . . ?
C8 C7 Fe01 69.50(15) . . ?
C8 C7 Si7 129.7(2) . . ?
C8 C7 C6 108.0(2) . . ?
C6 C7 Fe01 69.79(16) . . ?
C6 C7 Si7 120.76(19) . . ?
Si32 C32 Fe02 139.3(4) . . ?
C31 C32 Fe02 67.4(6) . . ?
C31 C32 Si32 122.7(6) . . ?
C31 C32 C33 106.6(11) . . ?
C33 C32 Fe02 69.9(5) . . ?
C33 C32 Si32 128.8(6) . . ?
Fe01 C48 H48 124.0 . . ?
C1 C48 Fe01 71.5(4) . . ?
C1 C48 H48 124.8 . . ?
C1 C48 C4 110.4(8) . . ?
C4 C48 Fe01 71.3(5) . . ?
C4 C48 H48 124.8 . . ?
Si8 C291 H29G 109.5 . . ?
Si8 C291 H29H 109.5 . . ?
Si8 C291 H29I 109.5 . . ?
H29G C291 H29H 109.5 . . ?
H29G C291 H29I 109.5 . . ?
H29H C291 H29I 109.5 . . ?
H29J C291 H29K 109.5 . . ?
H29J C291 H29L 109.5 . . ?
H29K C291 H29L 109.5 . . ?
Si29 C291 H29J 109.5 . . ?
Si29 C291 H29K 109.5 . . ?
Si29 C291 H29L 109.5 . . ?
Si9 C250 H25A 109.5 . . ?
Si9 C250 H25B 109.5 . . ?
Si9 C250 H25C 109.5 . . ?
H25A C250 H25B 109.5 . . ?
H25A C250 H25C 109.5 . . ?
H25B C250 H25C 109.5 . . ?
H25D C250 H25E 109.5 . . ?
H25D C250 H25F 109.5 . . ?
H25E C250 H25F 109.5 . . ?
Si25 C250 H25D 109.5 . . ?
Si25 C250 H25E 109.5 . . ?
Si25 C250 H25F 109.5 . . ?
Si17 C370 H37A 109.5 . . ?
Si17 C370 H37B 109.5 . . ?
Si17 C370 H37C 109.5 . . ?
H37A C370 H37B 109.5 . . ?
H37A C370 H37C 109.5 . . ?
H37B C370 H37C 109.5 . . ?
H37D C370 H37E 109.5 . . ?
H37D C370 H37F 109.5 . . ?
H37E C370 H37F 109.5 . . ?
Si37 C370 H37D 109.5 . . ?
Si37 C370 H37E 109.5 . . ?
Si37 C370 H37F 109.5 . . ?
Si6 C6 Fe01 140.33(15) . . ?
C5 C6 Fe01 69.81(16) . . ?
C5 C6 Si6 120.70(18) . . ?
C5 C6 C7 108.0(2) . . ?
C7 C6 Fe01 69.68(14) . . ?
C7 C6 Si6 128.7(2) . . ?
Si32 C320 H32D 109.5 . . ?
Si32 C320 H32E 109.5 . . ?
Si32 C320 H32F 109.5 . . ?
Si14 C320 H32A 109.5 . . ?
Si14 C320 H32B 109.5 . . ?
Si14 C320 H32C 109.5 . . ?
H32D C320 H32E 109.5 . . ?
H32D C320 H32F 109.5 . . ?
H32E C320 H32F 109.5 . . ?
H32A C320 H32B 109.5 . . ?
H32A C320 H32C 109.5 . . ?
H32B C320 H32C 109.5 . . ?
Si9 C251 H25G 109.5 . . ?
Si9 C251 H25H 109.5 . . ?
Si9 C251 H25I 109.5 . . ?
H25G C251 H25H 109.5 . . ?
H25G C251 H25I 109.5 . . ?
H25H C251 H25I 109.5 . . ?
H25J C251 H25K 109.5 . . ?
H25J C251 H25L 109.5 . . ?
H25K C251 H25L 109.5 . . ?
Si25 C251 H25J 109.5 . . ?
Si25 C251 H25K 109.5 . . ?
Si25 C251 H25L 109.5 . . ?
Si10 C310 H31A 109.5 . . ?
Si10 C310 H31B 109.5 . . ?
Si10 C310 H31C 109.5 . . ?
Si31 C310 H31D 109.5 . . ?
Si31 C310 H31E 109.5 . . ?
Si31 C310 H31F 109.5 . . ?
H31A C310 H31B 109.5 . . ?
H31A C310 H31C 109.5 . . ?
H31B C310 H31C 109.5 . . ?
H31D C310 H31E 109.5 . . ?
H31D C310 H31F 109.5 . . ?
H31E C310 H31F 109.5 . . ?
Si4 C4 Fe01 147.0(2) . . ?
C48 C4 Fe01 68.0(4) . . ?
C48 C4 Si4 120.0(5) . . ?
C48 C4 C3 106.3(5) . . ?
C3 C4 Fe01 70.5(2) . . ?
C3 C4 Si4 128.0(2) . . ?
Si16 C360 H36A 109.5 . . ?
Si16 C360 H36B 109.5 . . ?
Si16 C360 H36C 109.5 . . ?
H36A C360 H36B 109.5 . . ?
H36A C360 H36C 109.5 . . ?
H36B C360 H36C 109.5 . . ?
H36D C360 H36E 109.5 . . ?
H36D C360 H36F 109.5 . . ?
H36E C360 H36F 109.5 . . ?
Si36 C360 H36D 109.5 . . ?
Si36 C360 H36E 109.5 . . ?
Si36 C360 H36F 109.5 . . ?
Si2 C220 H22A 109.5 . . ?
Si2 C220 H22B 109.5 . . ?
Si2 C220 H22C 109.5 . . ?
H22D C220 H22E 109.5 . . ?
H22D C220 H22F 109.5 . . ?
H22E C220 H22F 109.5 . . ?
H22A C220 H22B 109.5 . . ?
H22A C220 H22C 109.5 . . ?
H22B C220 H22C 109.5 . . ?
Si22 C220 H22D 109.5 . . ?
Si22 C220 H22E 109.5 . . ?
Si22 C220 H22F 109.5 . . ?
Si31 C31 Fe02 137.6(4) . . ?
C32 C31 Fe02 72.2(5) . . ?
C32 C31 Si31 127.1(7) . . ?
C30 C31 Fe02 70.0(4) . . ?
C30 C31 Si31 120.3(5) . . ?
C30 C31 C32 110.5(11) . . ?
Si33 C330 H33D 109.5 . . ?
Si33 C330 H33E 109.5 . . ?
Si33 C330 H33F 109.5 . . ?
Si13 C330 H33A 109.5 . . ?
Si13 C330 H33B 109.5 . . ?
Si13 C330 H33C 109.5 . . ?
H33D C330 H33E 109.5 . . ?
H33D C330 H33F 109.5 . . ?
H33E C330 H33F 109.5 . . ?
H33A C330 H33B 109.5 . . ?
H33A C330 H33C 109.5 . . ?
H33B C330 H33C 109.5 . . ?
Si3 C3 Fe01 139.7(2) . . ?
C2 C3 Fe01 69.8(2) . . ?
C2 C3 Si3 125.2(2) . . ?
C2 C3 C4 108.1(4) . . ?
C4 C3 Fe01 69.09(19) . . ?
C4 C3 Si3 124.6(3) . . ?
Si3 C230 H23A 109.5 . . ?
Si3 C230 H23B 109.5 . . ?
Si3 C230 H23C 109.5 . . ?
H23D C230 H23E 109.5 . . ?
H23D C230 H23F 109.5 . . ?
H23E C230 H23F 109.5 . . ?
H23A C230 H23B 109.5 . . ?
H23A C230 H23C 109.5 . . ?
H23B C230 H23C 109.5 . . ?
Si23 C230 H23D 109.5 . . ?
Si23 C230 H23E 109.5 . . ?
Si23 C230 H23F 109.5 . . ?
Si17 C371 H37G 109.5 . . ?
Si17 C371 H37H 109.5 . . ?
Si17 C371 H37I 109.5 . . ?
H37G C371 H37H 109.5 . . ?
H37G C371 H37I 109.5 . . ?
H37H C371 H37I 109.5 . . ?
H37J C371 H37K 109.5 . . ?
H37J C371 H37L 109.5 . . ?
H37K C371 H37L 109.5 . . ?
Si37 C371 H37J 109.5 . . ?
Si37 C371 H37K 109.5 . . ?
Si37 C371 H37L 109.5 . . ?
Si16 C361 H36G 109.5 . . ?
Si16 C361 H36H 109.5 . . ?
Si16 C361 H36I 109.5 . . ?
H36J C361 H36K 109.5 . . ?
H36J C361 H36L 109.5 . . ?
H36K C361 H36L 109.5 . . ?
H36G C361 H36H 109.5 . . ?
H36G C361 H36I 109.5 . . ?
H36H C361 H36I 109.5 . . ?
Si36 C361 H36J 109.5 . . ?
Si36 C361 H36K 109.5 . . ?
Si36 C361 H36L 109.5 . . ?
C210 Si21 H21 108.0 . . ?
C210 Si21 C211 105.86(16) . . ?
C210 Si21 C21 121.7(3) . . ?
C211 Si21 H21 108.0 . . ?
C21 Si21 H21 108.0 . . ?
C21 Si21 C211 104.6(3) . . ?
Si7 C280 H28A 109.5 . . ?
Si7 C280 H28B 109.5 . . ?
Si7 C280 H28C 109.5 . . ?
H28A C280 H28B 109.5 . . ?
H28A C280 H28C 109.5 . . ?
H28B C280 H28C 109.5 . . ?
H28D C280 H28E 109.5 . . ?
H28D C280 H28F 109.5 . . ?
H28E C280 H28F 109.5 . . ?
Si28 C280 H28D 109.5 . . ?
Si28 C280 H28E 109.5 . . ?
Si28 C280 H28F 109.5 . . ?
Si7 C281 H28G 109.5 . . ?
Si7 C281 H28H 109.5 . . ?
Si7 C281 H28I 109.5 . . ?
H28G C281 H28H 109.5 . . ?
H28G C281 H28I 109.5 . . ?
H28H C281 H28I 109.5 . . ?
H28J C281 H28K 109.5 . . ?
H28J C281 H28L 109.5 . . ?
H28K C281 H28L 109.5 . . ?
Si28 C281 H28J 109.5 . . ?
Si28 C281 H28K 109.5 . . ?
Si28 C281 H28L 109.5 . . ?
Si33 C33 Fe02 140.3(5) . . ?
C32 C33 Fe02 69.7(5) . . ?
C32 C33 Si33 122.7(6) . . ?
C34 C33 Fe02 68.6(4) . . ?
C34 C33 Si33 127.9(7) . . ?
C34 C33 C32 107.0(8) . . ?
C230 Si23 H23 106.3 . . ?
C230 Si23 C231 109.50(15) . . ?
C230 Si23 C23 120.7(3) . . ?
C231 Si23 H23 106.3 . . ?
C231 Si23 C23 107.0(2) . . ?
C23 Si23 H23 106.3 . . ?
C220 Si22 H22 107.4 . . ?
C220 Si22 C221 108.69(16) . . ?
C220 Si22 C22 119.3(3) . . ?
C221 Si22 H22 107.4 . . ?
C22 Si22 H22 107.4 . . ?
C22 Si22 C221 106.0(2) . . ?
Si3 C231 H23G 109.5 . . ?
Si3 C231 H23H 109.5 . . ?
Si3 C231 H23I 109.5 . . ?
Si23 C231 H23J 109.5 . . ?
Si23 C231 H23K 109.5 . . ?
Si23 C231 H23L 109.5 . . ?
H23G C231 H23H 109.5 . . ?
H23G C231 H23I 109.5 . . ?
H23H C231 H23I 109.5 . . ?
H23J C231 H23K 109.5 . . ?
H23J C231 H23L 109.5 . . ?
H23K C231 H23L 109.5 . . ?
Si15 C350 H35A 109.5 . . ?
Si15 C350 H35B 109.5 . . ?
Si15 C350 H35C 109.5 . . ?
H35A C350 H35B 109.5 . . ?
H35A C350 H35C 109.5 . . ?
H35B C350 H35C 109.5 . . ?
H35D C350 H35E 109.5 . . ?
H35D C350 H35F 109.5 . . ?
H35E C350 H35F 109.5 . . ?
Si35 C350 H35D 109.5 . . ?
Si35 C350 H35E 109.5 . . ?
Si35 C350 H35F 109.5 . . ?
Si1 C210 H21A 109.5 . . ?
Si1 C210 H21B 109.5 . . ?
Si1 C210 H21C 109.5 . . ?
Si21 C210 H21D 109.5 . . ?
Si21 C210 H21E 109.5 . . ?
Si21 C210 H21F 109.5 . . ?
H21D C210 H21E 109.5 . . ?
H21D C210 H21F 109.5 . . ?
H21E C210 H21F 109.5 . . ?
H21A C210 H21B 109.5 . . ?
H21A C210 H21C 109.5 . . ?
H21B C210 H21C 109.5 . . ?
Si2 C221 H22G 109.5 . . ?
Si2 C221 H22H 109.5 . . ?
Si2 C221 H22I 109.5 . . ?
Si22 C221 H22J 109.5 . . ?
Si22 C221 H22K 109.5 . . ?
Si22 C221 H22L 109.5 . . ?
H22J C221 H22K 109.5 . . ?
H22J C221 H22L 109.5 . . ?
H22K C221 H22L 109.5 . . ?
H22G C221 H22H 109.5 . . ?
H22G C221 H22I 109.5 . . ?
H22H C221 H22I 109.5 . . ?
Si5 C261 H26A 109.5 . . ?
Si5 C261 H26B 109.5 . . ?
Si5 C261 H26C 109.5 . . ?
H26A C261 H26B 109.5 . . ?
H26A C261 H26C 109.5 . . ?
H26B C261 H26C 109.5 . . ?
H26D C261 H26E 109.5 . . ?
H26D C261 H26F 109.5 . . ?
H26E C261 H26F 109.5 . . ?
Si26 C261 H26D 109.5 . . ?
Si26 C261 H26E 109.5 . . ?
Si26 C261 H26F 109.5 . . ?
Si18 C381 H38A 109.5 . . ?
Si18 C381 H38B 109.5 . . ?
Si18 C381 H38C 109.5 . . ?
H38A C381 H38B 109.5 . . ?
H38A C381 H38C 109.5 . . ?
H38B C381 H38C 109.5 . . ?
H38D C381 H38E 109.5 . . ?
H38D C381 H38F 109.5 . . ?
H38E C381 H38F 109.5 . . ?
Si38 C381 H38D 109.5 . . ?
Si38 C381 H38E 109.5 . . ?
Si38 C381 H38F 109.5 . . ?
Si6 C271 H27A 109.5 . . ?
Si6 C271 H27B 109.5 . . ?
Si6 C271 H27C 109.5 . . ?
H27A C271 H27B 109.5 . . ?
H27A C271 H27C 109.5 . . ?
H27B C271 H27C 109.5 . . ?
H27D C271 H27E 109.5 . . ?
H27D C271 H27F 109.5 . . ?
H27E C271 H27F 109.5 . . ?
Si27 C271 H27D 109.5 . . ?
Si27 C271 H27E 109.5 . . ?
Si27 C271 H27F 109.5 . . ?
Si18 C380 H38G 109.5 . . ?
Si18 C380 H38H 109.5 . . ?
Si18 C380 H38I 109.5 . . ?
H38G C380 H38H 109.5 . . ?
H38G C380 H38I 109.5 . . ?
H38H C380 H38I 109.5 . . ?
H38J C380 H38K 109.5 . . ?
H38J C380 H38L 109.5 . . ?
H38K C380 H38L 109.5 . . ?
Si38 C380 H38J 109.5 . . ?
Si38 C380 H38K 109.5 . . ?
Si38 C380 H38L 109.5 . . ?
Si1 C211 H21G 109.5 . . ?
Si1 C211 H21H 109.5 . . ?
Si1 C211 H21I 109.5 . . ?
Si21 C211 H21J 109.5 . . ?
Si21 C211 H21K 109.5 . . ?
Si21 C211 H21L 109.5 . . ?
H21J C211 H21K 109.5 . . ?
H21J C211 H21L 109.5 . . ?
H21K C211 H21L 109.5 . . ?
H21G C211 H21H 109.5 . . ?
H21G C211 H21I 109.5 . . ?
H21H C211 H21I 109.5 . . ?
Si30 C30 Fe02 140.3(3) . . ?
C31 C30 Fe02 69.2(4) . . ?
C31 C30 Si30 129.0(5) . . ?
C31 C30 C34 106.4(8) . . ?
C34 C30 Fe02 70.6(3) . . ?
C34 C30 Si30 121.6(4) . . ?
Si34 C340 H34D 109.5 . . ?
Si34 C340 H34E 109.5 . . ?
Si34 C340 H34F 109.5 . . ?
Si12 C340 H34A 109.5 . . ?
Si12 C340 H34B 109.5 . . ?
Si12 C340 H34C 109.5 . . ?
H34D C340 H34E 109.5 . . ?
H34D C340 H34F 109.5 . . ?
H34E C340 H34F 109.5 . . ?
H34A C340 H34B 109.5 . . ?
H34A C340 H34C 109.5 . . ?
H34B C340 H34C 109.5 . . ?
Si4 C241 H24A 109.5 . . ?
Si4 C241 H24B 109.5 . . ?
Si4 C241 H24C 109.5 . . ?
H24A C241 H24B 109.5 . . ?
H24A C241 H24C 109.5 . . ?
H24B C241 H24C 109.5 . . ?
H24D C241 H24E 109.5 . . ?
H24D C241 H24F 109.5 . . ?
H24E C241 H24F 109.5 . . ?
Si24 C241 H24D 109.5 . . ?
Si24 C241 H24E 109.5 . . ?
Si24 C241 H24F 109.5 . . ?
Si34 C34 Fe02 135.5(4) . . ?
C33 C34 Fe02 70.9(5) . . ?
C33 C34 Si34 123.5(5) . . ?
C30 C34 Fe02 68.9(3) . . ?
C30 C34 Si34 126.0(5) . . ?
C30 C34 C33 109.5(7) . . ?
Si15 C351 H35G 109.5 . . ?
Si15 C351 H35H 109.5 . . ?
Si15 C351 H35I 109.5 . . ?
H35G C351 H35H 109.5 . . ?
H35G C351 H35I 109.5 . . ?
H35H C351 H35I 109.5 . . ?
H35J C351 H35K 109.5 . . ?
H35J C351 H35L 109.5 . . ?
H35K C351 H35L 109.5 . . ?
Si35 C351 H35J 109.5 . . ?
Si35 C351 H35K 109.5 . . ?
Si35 C351 H35L 109.5 . . ?
Si5 C260 H26G 109.5 . . ?
Si5 C260 H26H 109.5 . . ?
Si5 C260 H26I 109.5 . . ?
H26G C260 H26H 109.5 . . ?
H26G C260 H26I 109.5 . . ?
H26H C260 H26I 109.5 . . ?
H26J C260 H26K 109.5 . . ?
H26J C260 H26L 109.5 . . ?
H26K C260 H26L 109.5 . . ?
Si26 C260 H26J 109.5 . . ?
Si26 C260 H26K 109.5 . . ?
Si26 C260 H26L 109.5 . . ?
Si6 C270 H27G 109.5 . . ?
Si6 C270 H27H 109.5 . . ?
Si6 C270 H27I 109.5 . . ?
H27G C270 H27H 109.5 . . ?
H27G C270 H27I 109.5 . . ?
H27H C270 H27I 109.5 . . ?
H27J C270 H27K 109.5 . . ?
H27J C270 H27L 109.5 . . ?
H27K C270 H27L 109.5 . . ?
Si27 C270 H27J 109.5 . . ?
Si27 C270 H27K 109.5 . . ?
Si27 C270 H27L 109.5 . . ?
Si11 C300 H30A 109.5 . . ?
Si11 C300 H30B 109.5 . . ?
Si11 C300 H30C 109.5 . . ?
Si30 C300 H30D 109.5 . . ?
Si30 C300 H30E 109.5 . . ?
Si30 C300 H30F 109.5 . . ?
H30A C300 H30B 109.5 . . ?
H30A C300 H30C 109.5 . . ?
H30B C300 H30C 109.5 . . ?
H30D C300 H30E 109.5 . . ?
H30D C300 H30F 109.5 . . ?
H30E C300 H30F 109.5 . . ?
C241 Si24 H24 103.8 . . ?
C241 Si24 C24 103.4(3) . . ?
C240 Si24 C241 116.42(19) . . ?
C240 Si24 H24 103.8 . . ?
C240 Si24 C24 123.4(3) . . ?
C24 Si24 H24 103.8 . . ?
Si4 C240 H24G 109.5 . . ?
Si4 C240 H24H 109.5 . . ?
Si4 C240 H24I 109.5 . . ?
Si24 C240 H24J 109.5 . . ?
Si24 C240 H24K 109.5 . . ?
Si24 C240 H24L 109.5 . . ?
H24G C240 H24H 109.5 . . ?
H24G C240 H24I 109.5 . . ?
H24H C240 H24I 109.5 . . ?
H24J C240 H24K 109.5 . . ?
H24J C240 H24L 109.5 . . ?
H24K C240 H24L 109.5 . . ?
C290 Si29 C291 109.46(19) . . ?
C290 Si29 H29 105.7 . . ?
C290 Si29 C29 124.0(6) . . ?
C291 Si29 H29 105.7 . . ?
C29 Si29 C291 105.0(6) . . ?
C29 Si29 H29 105.7 . . ?
C280 Si28 C281 107.02(19) . . ?
C280 Si28 H28 105.5 . . ?
C280 Si28 C28 124.4(6) . . ?
C281 Si28 H28 105.5 . . ?
C28 Si28 C281 107.7(6) . . ?
C28 Si28 H28 105.5 . . ?
C250 Si25 C251 108.8(2) . . ?
C250 Si25 H25 105.6 . . ?
C250 Si25 C25 124.4(6) . . ?
C251 Si25 H25 105.6 . . ?
C25 Si25 C251 105.6(5) . . ?
C25 Si25 H25 105.6 . . ?
C271 Si27 H27 104.6 . . ?
C270 Si27 C271 109.0(2) . . ?
C270 Si27 H27 104.6 . . ?
C270 Si27 C27 125.8(6) . . ?
C27 Si27 C271 106.3(6) . . ?
C27 Si27 H27 104.6 . . ?
C261 Si26 H26 103.8 . . ?
C261 Si26 C26 108.3(5) . . ?
C260 Si26 C261 112.4(2) . . ?
C260 Si26 H26 103.8 . . ?
C260 Si26 C26 122.7(5) . . ?
C26 Si26 H26 103.8 . . ?
Fe01 C40 H40 122.2 . . ?
C24 C40 Fe01 72.4(10) . . ?
C24 C40 H40 124.4 . . ?
C21 C40 Fe01 72.5(9) . . ?
C21 C40 H40 124.4 . . ?
C21 C40 C24 111.1(17) . . ?
Si24 C24 Fe01 143.2(5) . . ?
C40 C24 Fe01 68.3(10) . . ?
C40 C24 Si24 117.3(9) . . ?
C40 C24 C23 107.4(12) . . ?
C23 C24 Fe01 70.4(5) . . ?
C23 C24 Si24 131.4(7) . . ?
Si21 C21 Fe01 144.9(4) . . ?
C40 C21 Fe01 68.4(9) . . ?
C40 C21 Si21 127.7(10) . . ?
C40 C21 C22 106.1(12) . . ?
C22 C21 Fe01 70.1(5) . . ?
C22 C21 Si21 121.6(5) . . ?
Si22 C22 Fe01 140.5(4) . . ?
C21 C22 Fe01 69.9(4) . . ?
C21 C22 Si22 130.2(6) . . ?
C23 C22 Fe01 69.8(5) . . ?
C23 C22 Si22 119.2(6) . . ?
C23 C22 C21 107.6(9) . . ?
Si23 C23 Fe01 139.5(4) . . ?
C24 C23 Fe01 70.5(5) . . ?
C24 C23 Si23 120.2(6) . . ?
C24 C23 C22 107.7(9) . . ?
C22 C23 Fe01 70.3(5) . . ?
C22 C23 Si23 129.3(6) . . ?
Si12 C12 Fe02 137.0(4) . . ?
C13 C12 Fe02 68.1(4) . . ?
C13 C12 Si12 130.2(5) . . ?
C53 C12 Fe02 70.7(3) . . ?
C53 C12 Si12 121.5(5) . . ?
C53 C12 C13 106.8(7) . . ?
Si13 C13 Fe02 136.4(5) . . ?
C12 C13 Fe02 71.3(4) . . ?
C12 C13 Si13 120.2(5) . . ?
C14 C13 Fe02 69.8(5) . . ?
C14 C13 Si13 129.5(6) . . ?
C14 C13 C12 108.7(8) . . ?
Si11 C53 Fe02 140.7(3) . . ?
C12 C53 Fe02 69.4(3) . . ?
C12 C53 Si11 126.0(5) . . ?
C12 C53 C52 110.0(8) . . ?
C52 C53 Fe02 70.4(4) . . ?
C52 C53 Si11 121.7(5) . . ?
Si10 C52 Fe02 139.7(4) . . ?
C53 C52 Fe02 69.9(4) . . ?
C53 C52 Si10 129.0(6) . . ?
C53 C52 C14 105.8(11) . . ?
C14 C52 Fe02 67.3(6) . . ?
C14 C52 Si10 123.1(6) . . ?
Si14 C14 Fe02 137.9(4) . . ?
C13 C14 Fe02 69.6(5) . . ?
C13 C14 Si14 121.6(5) . . ?
C13 C14 C52 108.7(10) . . ?
C52 C14 Fe02 71.9(5) . . ?
C52 C14 Si14 127.4(7) . . ?
Si12 C121 H12A 109.5 . . ?
Si12 C121 H12B 109.5 . . ?
Si12 C121 H12C 109.5 . . ?
H12A C121 H12B 109.5 . . ?
H12A C121 H12C 109.5 . . ?
H12B C121 H12C 109.5 . . ?
Si13 C131 H13A 109.5 . . ?
Si13 C131 H13B 109.5 . . ?
Si13 C131 H13C 109.5 . . ?
H13A C131 H13B 109.5 . . ?
H13A C131 H13C 109.5 . . ?
H13B C131 H13C 109.5 . . ?
Si30 C301 H30G 109.5 . . ?
Si30 C301 H30H 109.5 . . ?
Si30 C301 H30I 109.5 . . ?
H30G C301 H30H 109.5 . . ?
H30G C301 H30I 109.5 . . ?
H30H C301 H30I 109.5 . . ?
Si34 C341 H34G 109.5 . . ?
Si34 C341 H34H 109.5 . . ?
Si34 C341 H34I 109.5 . . ?
H34G C341 H34H 109.5 . . ?
H34G C341 H34I 109.5 . . ?
H34H C341 H34I 109.5 . . ?
Si33 C331 H33G 109.5 . . ?
Si33 C331 H33H 109.5 . . ?
Si33 C331 H33I 109.5 . . ?
H33G C331 H33H 109.5 . . ?
H33G C331 H33I 109.5 . . ?
H33H C331 H33I 109.5 . . ?
Si11 C111 H11A 109.5 . . ?
Si11 C111 H11B 109.5 . . ?
Si11 C111 H11C 109.5 . . ?
H11A C111 H11B 109.5 . . ?
H11A C111 H11C 109.5 . . ?
H11B C111 H11C 109.5 . . ?
Si31 C311 H31G 109.5 . . ?
Si31 C311 H31H 109.5 . . ?
Si31 C311 H31I 109.5 . . ?
H31G C311 H31H 109.5 . . ?
H31G C311 H31I 109.5 . . ?
H31H C311 H31I 109.5 . . ?
Si10 C101 H10A 109.5 . . ?
Si10 C101 H10B 109.5 . . ?
Si10 C101 H10C 109.5 . . ?
H10A C101 H10B 109.5 . . ?
H10A C101 H10C 109.5 . . ?
H10B C101 H10C 109.5 . . ?
Si32 C321 H32G 109.5 . . ?
Si32 C321 H32H 109.5 . . ?
Si32 C321 H32I 109.5 . . ?
H32G C321 H32H 109.5 . . ?
H32G C321 H32I 109.5 . . ?
H32H C321 H32I 109.5 . . ?
Si14 C141 H14A 109.5 . . ?
Si14 C141 H14B 109.5 . . ?
Si14 C141 H14C 109.5 . . ?
H14A C141 H14B 109.5 . . ?
H14A C141 H14C 109.5 . . ?
H14B C141 H14C 109.5 . . ?
Si28 C28 Fe01 134.9(10) . . ?
C29 C28 Fe01 70.4(13) . . ?
C29 C28 Si28 127.7(14) . . ?
C29 C28 C27 107.8(19) . . ?
C27 C28 Fe01 70.3(11) . . ?
C27 C28 Si28 123.2(15) . . ?
Si29 C29 Fe01 135.6(11) . . ?
C28 C29 Fe01 71.1(12) . . ?
C28 C29 Si29 125.0(15) . . ?
C28 C29 C25 110(2) . . ?
C25 C29 Fe01 70.7(12) . . ?
C25 C29 Si29 123.4(14) . . ?
Si25 C25 Fe01 136.7(10) . . ?
C29 C25 Fe01 69.8(11) . . ?
C29 C25 Si25 127.9(15) . . ?
C29 C25 C26 105(2) . . ?
C26 C25 Fe01 68.0(11) . . ?
C26 C25 Si25 125.6(13) . . ?
Si27 C27 Fe01 135.8(11) . . ?
C28 C27 Fe01 70.2(12) . . ?
C28 C27 Si27 128.0(14) . . ?
C26 C27 Fe01 68.8(11) . . ?
C26 C27 Si27 123.0(15) . . ?
C26 C27 C28 107.9(19) . . ?
Si26 C26 Fe01 138.5(10) . . ?
C25 C26 Fe01 71.5(10) . . ?
C25 C26 Si26 122.4(14) . . ?
C27 C26 Fe01 72.2(12) . . ?
C27 C26 Si26 125.4(14) . . ?
C27 C26 C25 109(2) . . ?
C350 Si35 C351 103.0(5) . . ?
C350 Si35 H35 107.3 . . ?
C350 Si35 C35 128.2(10) . . ?
C351 Si35 H35 107.3 . . ?
C35 Si35 C351 102.1(10) . . ?
C35 Si35 H35 107.3 . . ?
C360 Si36 C361 108.4(5) . . ?
C360 Si36 H36 106.8 . . ?
C360 Si36 C36 121.6(12) . . ?
C361 Si36 H36 106.8 . . ?
C36 Si36 C361 105.8(10) . . ?
C36 Si36 H36 106.8 . . ?
C370 Si37 C371 104.2(5) . . ?
C370 Si37 H37 106.7 . . ?
C370 Si37 C37 123.1(11) . . ?
C371 Si37 H37 106.7 . . ?
C37 Si37 C371 108.4(11) . . ?
C37 Si37 H37 106.7 . . ?
C381 Si38 H38 106.5 . . ?
C380 Si38 C381 103.6(6) . . ?
C380 Si38 H38 106.5 . . ?
C380 Si38 C38 129.5(11) . . ?
C38 Si38 C381 102.2(11) . . ?
C38 Si38 H38 106.5 . . ?
Si35 C35 Fe02 143.7(17) . . ?
C39 C35 Fe02 68.4(17) . . ?
C39 C35 Si35 117(2) . . ?
C36 C35 Fe02 73.6(19) . . ?
C36 C35 Si35 128(3) . . ?
C36 C35 C39 111(3) . . ?
Si38 C38 Fe02 141.1(16) . . ?
C39 C38 Fe02 66.3(16) . . ?
C39 C38 Si38 127(3) . . ?
C39 C38 C37 103(3) . . ?
C37 C38 Fe02 69.1(18) . . ?
C37 C38 Si38 127(3) . . ?
Fe02 C39 H39 124.6 . . ?
C35 C39 Fe02 71.2(18) . . ?
C35 C39 C38 111(3) . . ?
C35 C39 H39 124.6 . . ?
C38 C39 Fe02 72.4(17) . . ?
C38 C39 H39 124.6 . . ?
Si37 C37 Fe02 137.3(19) . . ?
C38 C37 Fe02 68.4(18) . . ?
C38 C37 Si37 123(2) . . ?
C36 C37 Fe02 71(2) . . ?
C36 C37 Si37 127(3) . . ?
C36 C37 C38 108(3) . . ?
Si36 C36 Fe02 141.4(19) . . ?
C35 C36 Fe02 67.6(19) . . ?
C35 C36 Si36 127(3) . . ?
C35 C36 C37 107(3) . . ?
C37 C36 Fe02 69(2) . . ?
C37 C36 Si36 124(3) . . ?

loop_
_geom_bond_atom_site_label_1
_geom_bond_atom_site_label_2
_geom_bond_distance
_geom_bond_site_symmetry_2
_geom_bond_publ_flag
Fe01 C8 2.095(3) . ?
Fe01 C9 2.096(3) . ?
Fe01 C1 2.101(4) . ?
Fe01 C7 2.101(3) . ?
Fe01 C48 2.057(11) . ?
Fe01 C4 2.101(4) . ?
Fe01 C40 2.06(2) . ?
Fe01 C28 2.09(2) . ?
Fe01 C29 2.08(2) . ?
Fe01 C25 2.091(19) . ?
Fe01 C27 2.09(2) . ?
Fe01 C26 2.045(17) . ?
Fe02 C19 2.065(2) . ?
Fe02 C31 2.064(8) . ?
Fe02 C30 2.075(5) . ?
Fe02 C34 2.098(7) . ?
Fe02 C12 2.103(7) . ?
Fe02 C13 2.061(9) . ?
Fe02 C14 2.064(8) . ?
Fe02 C35 1.98(3) . ?
Fe02 C38 2.02(3) . ?
Fe02 C39 1.94(3) . ?
Fe02 C37 2.03(4) . ?
Fe02 C36 2.05(3) . ?
Si16 H16 1.0000 . ?
Si16 C16 1.876(2) . ?
Si16 C360 1.870(2) . ?
Si16 C361 1.871(2) . ?
Si17 H17 1.0000 . ?
Si17 C17 1.872(3) . ?
Si17 C370 1.856(2) . ?
Si17 C371 1.872(2) . ?
Si15 H15 1.0000 . ?
Si15 C15 1.872(2) . ?
Si15 C350 1.866(2) . ?
Si15 C351 1.862(2) . ?
Si18 H18 1.0000 . ?
Si18 C18 1.867(2) . ?
Si18 C381 1.867(2) . ?
Si18 C380 1.856(2) . ?
Si8 H8 1.0000 . ?
Si8 C8 1.869(3) . ?
Si8 C290 1.858(2) . ?
Si8 C291 1.876(2) . ?
Si9 H9 1.0000 . ?
Si9 C9 1.875(3) . ?
Si9 C250 1.861(2) . ?
Si9 C251 1.877(2) . ?
Si5 H5 1.0000 . ?
Si5 C5 1.872(3) . ?
Si5 C261 1.874(2) . ?
Si5 C260 1.863(2) . ?
Si7 H7 1.0000 . ?
Si7 C7 1.875(3) . ?
Si7 C280 1.839(2) . ?
Si7 C281 1.885(2) . ?
Si6 H6 1.0000 . ?
Si6 C6 1.881(3) . ?
Si6 C271 1.874(3) . ?
Si6 C270 1.841(2) . ?
Si2 H2 1.0000 . ?
Si2 C2 1.875(4) . ?
Si2 C220 1.837(2) . ?
Si2 C221 1.899(2) . ?
Si3 H3 1.0000 . ?
Si3 C3 1.866(4) . ?
Si3 C230 1.840(2) . ?
Si3 C231 1.890(2) . ?
Si1 H1 1.0000 . ?
Si1 C1 1.868(4) . ?
Si1 C210 1.817(3) . ?
Si1 C211 1.893(3) . ?
Si4 H4 1.0000 . ?
Si4 C4 1.863(4) . ?
Si4 C241 1.898(3) . ?
Si4 C240 1.819(3) . ?
Si33 H33 1.0000 . ?
Si33 C330 1.817(2) . ?
Si33 C33 1.859(10) . ?
Si33 C331 1.863(16) . ?
Si32 H32 1.0000 . ?
Si32 C32 1.860(11) . ?
Si32 C320 1.791(2) . ?
Si32 C321 1.888(14) . ?
Si10 H10 1.0000 . ?
Si10 C310 1.811(2) . ?
Si10 C52 1.850(11) . ?
Si10 C101 1.87(2) . ?
Si14 H14 1.0000 . ?
Si14 C320 1.882(2) . ?
Si14 C14 1.888(11) . ?
Si14 C141 1.834(15) . ?
Si31 H31 1.0000 . ?
Si31 C310 1.852(2) . ?
Si31 C31 1.902(11) . ?
Si31 C311 1.86(2) . ?
Si34 H34 1.0000 . ?
Si34 C340 1.890(3) . ?
Si34 C34 1.878(7) . ?
Si34 C341 1.873(15) . ?
Si13 H13 1.0000 . ?
Si13 C330 1.896(2) . ?
Si13 C13 1.892(9) . ?
Si13 C131 1.868(15) . ?
Si11 H11 1.0000 . ?
Si11 C300 1.828(3) . ?
Si11 C53 1.900(6) . ?
Si11 C111 1.870(15) . ?
Si12 H12 1.0000 . ?
Si12 C340 1.837(3) . ?
Si12 C12 1.880(8) . ?
Si12 C121 1.884(15) . ?
Si30 H30 1.0000 . ?
Si30 C30 1.877(6) . ?
Si30 C300 1.898(3) . ?
Si30 C301 1.869(14) . ?
C8 C9 1.453(3) . ?
C8 C7 1.454(3) . ?
C290 H29A 0.9800 . ?
C290 H29B 0.9800 . ?
C290 H29C 0.9800 . ?
C290 H29D 0.9800 . ?
C290 H29E 0.9800 . ?
C290 H29F 0.9800 . ?
C290 Si29 1.789(4) . ?
C5 C9 1.454(3) . ?
C5 C6 1.451(4) . ?
C17 C18 1.454(3) . ?
C17 C16 1.453(3) . ?
C18 C19 1.434(3) . ?
C15 C19 1.435(3) . ?
C15 C16 1.452(3) . ?
C19 H19 0.9500 . ?
C1 C2 1.457(4) . ?
C1 C48 1.431(7) . ?
C2 C3 1.450(4) . ?
C7 C6 1.456(3) . ?
C32 C31 1.447(7) . ?
C32 C33 1.471(11) . ?
C48 H48 0.9500 . ?
C48 C4 1.450(9) . ?
C291 H29G 0.9800 . ?
C291 H29H 0.9800 . ?
C291 H29I 0.9800 . ?
C291 H29J 0.9800 . ?
C291 H29K 0.9800 . ?
C291 H29L 0.9800 . ?
C291 Si29 1.940(4) . ?
C250 H25A 0.9800 . ?
C250 H25B 0.9800 . ?
C250 H25C 0.9800 . ?
C250 H25D 0.9800 . ?
C250 H25E 0.9800 . ?
C250 H25F 0.9800 . ?
C250 Si25 1.776(4) . ?
C370 H37A 0.9800 . ?
C370 H37B 0.9800 . ?
C370 H37C 0.9800 . ?
C370 H37D 0.9800 . ?
C370 H37E 0.9800 . ?
C370 H37F 0.9800 . ?
C370 Si37 1.822(10) . ?
C320 H32D 0.9800 . ?
C320 H32E 0.9800 . ?
C320 H32F 0.9800 . ?
C320 H32A 0.9800 . ?
C320 H32B 0.9800 . ?
C320 H32C 0.9800 . ?
C251 H25G 0.9800 . ?
C251 H25H 0.9800 . ?
C251 H25I 0.9800 . ?
C251 H25J 0.9800 . ?
C251 H25K 0.9800 . ?
C251 H25L 0.9800 . ?
C251 Si25 1.950(4) . ?
C310 H31A 0.9800 . ?
C310 H31B 0.9800 . ?
C310 H31C 0.9800 . ?
C310 H31D 0.9800 . ?
C310 H31E 0.9800 . ?
C310 H31F 0.9800 . ?
C4 C3 1.460(4) . ?
C360 H36A 0.9800 . ?
C360 H36B 0.9800 . ?
C360 H36C 0.9800 . ?
C360 H36D 0.9800 . ?
C360 H36E 0.9800 . ?
C360 H36F 0.9800 . ?
C360 Si36 1.739(9) . ?
C220 H22D 0.9800 . ?
C220 H22E 0.9800 . ?
C220 H22F 0.9800 . ?
C220 H22A 0.9800 . ?
C220 H22B 0.9800 . ?
C220 H22C 0.9800 . ?
C220 Si22 1.835(3) . ?
C31 C30 1.442(6) . ?
C330 H33D 0.9800 . ?
C330 H33E 0.9800 . ?
C330 H33F 0.9800 . ?
C330 H33A 0.9800 . ?
C330 H33B 0.9800 . ?
C330 H33C 0.9800 . ?
C230 H23D 0.9800 . ?
C230 H23E 0.9800 . ?
C230 H23F 0.9800 . ?
C230 H23A 0.9800 . ?
C230 H23B 0.9800 . ?
C230 H23C 0.9800 . ?
C230 Si23 1.780(3) . ?
C371 H37G 0.9800 . ?
C371 H37H 0.9800 . ?
C371 H37I 0.9800 . ?
C371 H37J 0.9800 . ?
C371 H37K 0.9800 . ?
C371 H37L 0.9800 . ?
C371 Si37 1.996(10) . ?
C361 H36J 0.9800 . ?
C361 H36K 0.9800 . ?
C361 H36L 0.9800 . ?
C361 H36G 0.9800 . ?
C361 H36H 0.9800 . ?
C361 H36I 0.9800 . ?
C361 Si36 2.007(9) . ?
Si21 H21 1.0000 . ?
Si21 C210 1.818(3) . ?
Si21 C211 1.948(3) . ?
Si21 C21 1.879(8) . ?
C280 H28A 0.9800 . ?
C280 H28B 0.9800 . ?
C280 H28C 0.9800 . ?
C280 H28D 0.9800 . ?
C280 H28E 0.9800 . ?
C280 H28F 0.9800 . ?
C280 Si28 1.817(4) . ?
C281 H28G 0.9800 . ?
C281 H28H 0.9800 . ?
C281 H28I 0.9800 . ?
C281 H28J 0.9800 . ?
C281 H28K 0.9800 . ?
C281 H28L 0.9800 . ?
C281 Si28 1.937(4) . ?
C33 C34 1.462(8) . ?
Si23 H23 1.0000 . ?
Si23 C231 1.911(3) . ?
Si23 C23 1.918(9) . ?
Si22 H22 1.0000 . ?
Si22 C221 1.908(3) . ?
Si22 C22 1.889(9) . ?
C231 H23G 0.9800 . ?
C231 H23H 0.9800 . ?
C231 H23I 0.9800 . ?
C231 H23J 0.9800 . ?
C231 H23K 0.9800 . ?
C231 H23L 0.9800 . ?
C350 H35A 0.9800 . ?
C350 H35B 0.9800 . ?
C350 H35C 0.9800 . ?
C350 H35D 0.9800 . ?
C350 H35E 0.9800 . ?
C350 H35F 0.9800 . ?
C350 Si35 1.672(9) . ?
C210 H21D 0.9800 . ?
C210 H21E 0.9800 . ?
C210 H21F 0.9800 . ?
C210 H21A 0.9800 . ?
C210 H21B 0.9800 . ?
C210 H21C 0.9800 . ?
C221 H22J 0.9800 . ?
C221 H22K 0.9800 . ?
C221 H22L 0.9800 . ?
C221 H22G 0.9800 . ?
C221 H22H 0.9800 . ?
C221 H22I 0.9800 . ?
C261 H26A 0.9800 . ?
C261 H26B 0.9800 . ?
C261 H26C 0.9800 . ?
C261 H26D 0.9800 . ?
C261 H26E 0.9800 . ?
C261 H26F 0.9800 . ?
C261 Si26 1.930(5) . ?
C381 H38A 0.9800 . ?
C381 H38B 0.9800 . ?
C381 H38C 0.9800 . ?
C381 H38D 0.9800 . ?
C381 H38E 0.9800 . ?
C381 H38F 0.9800 . ?
C381 Si38 2.081(13) . ?
C271 H27A 0.9800 . ?
C271 H27B 0.9800 . ?
C271 H27C 0.9800 . ?
C271 H27D 0.9800 . ?
C271 H27E 0.9800 . ?
C271 H27F 0.9800 . ?
C271 Si27 1.928(4) . ?
C380 H38G 0.9800 . ?
C380 H38H 0.9800 . ?
C380 H38I 0.9800 . ?
C380 H38J 0.9800 . ?
C380 H38K 0.9800 . ?
C380 H38L 0.9800 . ?
C380 Si38 1.742(11) . ?
C211 H21J 0.9800 . ?
C211 H21K 0.9800 . ?
C211 H21L 0.9800 . ?
C211 H21G 0.9800 . ?
C211 H21H 0.9800 . ?
C211 H21I 0.9800 . ?
C30 C34 1.445(7) . ?
C340 H34D 0.9800 . ?
C340 H34E 0.9800 . ?
C340 H34F 0.9800 . ?
C340 H34A 0.9800 . ?
C340 H34B 0.9800 . ?
C340 H34C 0.9800 . ?
C241 H24A 0.9800 . ?
C241 H24B 0.9800 . ?
C241 H24C 0.9800 . ?
C241 H24D 0.9800 . ?
C241 H24E 0.9800 . ?
C241 H24F 0.9800 . ?
C241 Si24 1.842(3) . ?
C351 H35G 0.9800 . ?
C351 H35H 0.9800 . ?
C351 H35I 0.9800 . ?
C351 H35J 0.9800 . ?
C351 H35K 0.9800 . ?
C351 H35L 0.9800 . ?
C351 Si35 2.186(10) . ?
C260 H26G 0.9800 . ?
C260 H26H 0.9800 . ?
C260 H26I 0.9800 . ?
C260 H26J 0.9800 . ?
C260 H26K 0.9800 . ?
C260 H26L 0.9800 . ?
C260 Si26 1.753(5) . ?
C270 H27G 0.9800 . ?
C270 H27H 0.9800 . ?
C270 H27I 0.9800 . ?
C270 H27J 0.9800 . ?
C270 H27K 0.9800 . ?
C270 H27L 0.9800 . ?
C270 Si27 1.828(4) . ?
C300 H30A 0.9800 . ?
C300 H30B 0.9800 . ?
C300 H30C 0.9800 . ?
C300 H30D 0.9800 . ?
C300 H30E 0.9800 . ?
C300 H30F 0.9800 . ?
Si24 H24 1.0000 . ?
Si24 C240 1.700(4) . ?
Si24 C24 1.910(10) . ?
C240 H24G 0.9800 . ?
C240 H24H 0.9800 . ?
C240 H24I 0.9800 . ?
C240 H24J 0.9800 . ?
C240 H24K 0.9800 . ?
C240 H24L 0.9800 . ?
Si29 H29 1.0000 . ?
Si29 C29 1.92(2) . ?
Si28 H28 1.0000 . ?
Si28 C28 1.91(2) . ?
Si25 H25 1.0000 . ?
Si25 C25 1.89(2) . ?
Si27 H27 1.0000 . ?
Si27 C27 1.91(2) . ?
Si26 H26 1.0000 . ?
Si26 C26 1.94(2) . ?
C40 H40 0.9500 . ?
C40 C24 1.403(16) . ?
C40 C21 1.393(16) . ?
C24 C23 1.411(9) . ?
C21 C22 1.444(8) . ?
C22 C23 1.439(9) . ?
C12 C13 1.445(8) . ?
C12 C53 1.440(7) . ?
C13 C14 1.430(11) . ?
C53 C52 1.443(5) . ?
C52 C14 1.464(8) . ?
C121 H12A 0.9800 . ?
C121 H12B 0.9800 . ?
C121 H12C 0.9800 . ?
C131 H13A 0.9800 . ?
C131 H13B 0.9800 . ?
C131 H13C 0.9800 . ?
C301 H30G 0.9800 . ?
C301 H30H 0.9800 . ?
C301 H30I 0.9800 . ?
C341 H34G 0.9800 . ?
C341 H34H 0.9800 . ?
C341 H34I 0.9800 . ?
C331 H33G 0.9800 . ?
C331 H33H 0.9800 . ?
C331 H33I 0.9800 . ?
C111 H11A 0.9800 . ?
C111 H11B 0.9800 . ?
C111 H11C 0.9800 . ?
C311 H31G 0.9800 . ?
C311 H31H 0.9800 . ?
C311 H31I 0.9800 . ?
C101 H10A 0.9800 . ?
C101 H10B 0.9800 . ?
C101 H10C 0.9800 . ?
C321 H32G 0.9800 . ?
C321 H32H 0.9800 . ?
C321 H32I 0.9800 . ?
C141 H14A 0.9800 . ?
C141 H14B 0.9800 . ?
C141 H14C 0.9800 . ?
C28 C29 1.37(2) . ?
C28 C27 1.41(2) . ?
C29 C25 1.41(2) . ?
C25 C26 1.432(18) . ?
C27 C26 1.38(2) . ?
Si35 H35 1.0000 . ?
Si35 C35 1.94(3) . ?
Si36 H36 1.0000 . ?
Si36 C36 1.90(4) . ?
Si37 H37 1.0000 . ?
Si37 C37 1.91(4) . ?
Si38 H38 1.0000 . ?
Si38 C38 1.88(3) . ?
C35 C39 1.35(4) . ?
C35 C36 1.34(4) . ?
C38 C39 1.40(4) . ?
C38 C37 1.47(4) . ?
C39 H39 1.0000 . ?
C37 C36 1.41(4) . ?

loop_
_geom_torsion_atom_site_label_1
_geom_torsion_atom_site_label_2
_geom_torsion_atom_site_label_3
_geom_torsion_atom_site_label_4
_geom_torsion
_geom_torsion_site_symmetry_1
_geom_torsion_site_symmetry_2
_geom_torsion_site_symmetry_3
_geom_torsion_site_symmetry_4
_geom_torsion_publ_flag
Fe01 C8 C9 Si9 -134.1(2) . . . . ?
Fe01 C8 C9 C5 59.61(18) . . . . ?
Fe01 C8 C7 Si7 134.9(2) . . . . ?
Fe01 C8 C7 C6 -59.35(18) . . . . ?
Fe01 C5 C9 Si9 135.4(2) . . . . ?
Fe01 C5 C9 C8 -59.41(18) . . . . ?
Fe01 C5 C6 Si6 -137.3(2) . . . . ?
Fe01 C5 C6 C7 59.46(18) . . . . ?
Fe01 C1 C2 Si2 137.2(3) . . . . ?
Fe01 C1 C2 C3 -59.4(2) . . . . ?
Fe01 C1 C48 C4 61.0(6) . . . . ?
Fe01 C2 C3 Si3 137.3(3) . . . . ?
Fe01 C2 C3 C4 -58.6(2) . . . . ?
Fe01 C7 C6 Si6 139.0(2) . . . . ?
Fe01 C7 C6 C5 -59.54(18) . . . . ?
Fe01 C48 C4 Si4 -144.2(3) . . . . ?
Fe01 C48 C4 C3 60.3(3) . . . . ?
Fe01 C4 C3 Si3 -136.8(3) . . . . ?
Fe01 C4 C3 C2 59.1(2) . . . . ?
Fe01 C40 C24 Si24 -139.9(6) . . . . ?
Fe01 C40 C24 C23 59.8(7) . . . . ?
Fe01 C40 C21 Si21 143.8(7) . . . . ?
Fe01 C40 C21 C22 -60.3(7) . . . . ?
Fe01 C24 C23 Si23 -136.7(5) . . . . ?
Fe01 C24 C23 C22 60.8(5) . . . . ?
Fe01 C21 C22 Si22 140.0(7) . . . . ?
Fe01 C21 C22 C23 -59.9(5) . . . . ?
Fe01 C22 C23 Si23 138.6(6) . . . . ?
Fe01 C22 C23 C24 -60.9(5) . . . . ?
Fe01 C28 C29 Si29 -133.0(16) . . . . ?
Fe01 C28 C29 C25 60.1(14) . . . . ?
Fe01 C28 C27 Si27 133.4(17) . . . . ?
Fe01 C28 C27 C26 -58.7(13) . . . . ?
Fe01 C29 C25 Si25 -134.2(15) . . . . ?
Fe01 C29 C25 C26 59.2(11) . . . . ?
Fe01 C25 C26 Si26 -136.3(13) . . . . ?
Fe01 C25 C26 C27 62.8(13) . . . . ?
Fe01 C27 C26 Si26 137.5(14) . . . . ?
Fe01 C27 C26 C25 -62.4(12) . . . . ?
Fe02 C17 C18 Si18 145.03(17) . . . . ?
Fe02 C17 C18 C19 -58.69(15) . . . . ?
Fe02 C17 C16 Si16 -136.8(2) . . . . ?
Fe02 C17 C16 C15 59.22(16) . . . . ?
Fe02 C18 C19 C15 -61.12(15) . . . . ?
Fe02 C15 C19 C18 61.34(15) . . . . ?
Fe02 C15 C16 Si16 135.42(19) . . . . ?
Fe02 C15 C16 C17 -59.64(16) . . . . ?
Fe02 C32 C31 Si31 136.9(6) . . . . ?
Fe02 C32 C31 C30 -59.8(4) . . . . ?
Fe02 C32 C33 Si33 -137.6(7) . . . . ?
Fe02 C32 C33 C34 58.7(6) . . . . ?
Fe02 C31 C30 Si30 138.7(4) . . . . ?
Fe02 C31 C30 C34 -61.2(4) . . . . ?
Fe02 C33 C34 Si34 -132.6(5) . . . . ?
Fe02 C33 C34 C30 58.2(4) . . . . ?
Fe02 C30 C34 Si34 131.7(5) . . . . ?
Fe02 C30 C34 C33 -59.5(5) . . . . ?
Fe02 C12 C13 Si13 133.4(7) . . . . ?
Fe02 C12 C13 C14 -60.1(5) . . . . ?
Fe02 C12 C53 Si11 -138.5(4) . . . . ?
Fe02 C12 C53 C52 58.8(4) . . . . ?
Fe02 C13 C14 Si14 134.4(5) . . . . ?
Fe02 C13 C14 C52 -61.5(5) . . . . ?
Fe02 C53 C52 Si10 -138.4(6) . . . . ?
Fe02 C53 C52 C14 57.9(4) . . . . ?
Fe02 C52 C14 Si14 -137.0(6) . . . . ?
Fe02 C52 C14 C13 60.1(5) . . . . ?
Fe02 C35 C39 C38 62(2) . . . . ?
Fe02 C35 C36 Si36 139(3) . . . . ?
Fe02 C35 C36 C37 -58(2) . . . . ?
Fe02 C38 C39 C35 -61(2) . . . . ?
Fe02 C38 C37 Si37 -133(3) . . . . ?
Fe02 C38 C37 C36 59(2) . . . . ?
Fe02 C37 C36 Si36 -139(3) . . . . ?
Fe02 C37 C36 C35 57(2) . . . . ?
Si17 C17 C18 Fe02 -136.0(2) . . . . ?
Si17 C17 C18 Si18 9.0(3) . . . . ?
Si17 C17 C18 C19 165.28(18) . . . . ?
Si17 C17 C16 Fe02 135.39(19) . . . . ?
Si17 C17 C16 Si16 -1.4(3) . . . . ?
Si17 C17 C16 C15 -165.39(17) . . . . ?
Si15 C15 C19 Fe02 137.07(15) . . . . ?
Si15 C15 C19 C18 -161.59(15) . . . . ?
Si15 C15 C16 Fe02 -141.4(2) . . . . ?
Si15 C15 C16 Si16 -6.0(3) . . . . ?
Si15 C15 C16 C17 158.97(19) . . . . ?
Si18 C18 C19 Fe02 -143.40(16) . . . . ?
Si18 C18 C19 C15 155.48(16) . . . . ?
Si8 C8 C9 Fe01 136.3(2) . . . . ?
Si8 C8 C9 Si9 2.2(4) . . . . ?
Si8 C8 C9 C5 -164.1(2) . . . . ?
Si8 C8 C7 Fe01 -135.0(2) . . . . ?
Si8 C8 C7 Si7 -0.1(4) . . . . ?
Si8 C8 C7 C6 165.7(2) . . . . ?
Si5 C5 C9 Fe01 -133.3(2) . . . . ?
Si5 C5 C9 Si9 2.1(4) . . . . ?
Si5 C5 C9 C8 167.3(2) . . . . ?
Si5 C5 C6 Fe01 134.4(2) . . . . ?
Si5 C5 C6 Si6 -3.0(4) . . . . ?
Si5 C5 C6 C7 -166.2(2) . . . . ?
Si7 C7 C6 Fe01 -133.53(19) . . . . ?
Si7 C7 C6 Si6 5.5(4) . . . . ?
Si7 C7 C6 C5 166.93(19) . . . . ?
Si2 C2 C3 Fe01 -138.0(3) . . . . ?
Si2 C2 C3 Si3 -0.7(5) . . . . ?
Si2 C2 C3 C4 163.3(3) . . . . ?
Si1 C1 C2 Fe01 -143.0(3) . . . . ?
Si1 C1 C2 Si2 -5.8(5) . . . . ?
Si1 C1 C2 C3 157.6(3) . . . . ?
Si1 C1 C48 Fe01 139.6(3) . . . . ?
Si1 C1 C48 C4 -159.5(4) . . . . ?
Si4 C4 C3 Fe01 148.4(3) . . . . ?
Si4 C4 C3 Si3 11.6(5) . . . . ?
Si4 C4 C3 C2 -152.6(3) . . . . ?
Si33 C33 C34 Fe02 138.0(8) . . . . ?
Si33 C33 C34 Si34 5.4(11) . . . . ?
Si33 C33 C34 C30 -163.8(7) . . . . ?
Si32 C32 C31 Fe02 -135.1(5) . . . . ?
Si32 C32 C31 Si31 1.8(10) . . . . ?
Si32 C32 C31 C30 165.1(4) . . . . ?
Si32 C32 C33 Fe02 137.8(6) . . . . ?
Si32 C32 C33 Si33 0.2(11) . . . . ?
Si32 C32 C33 C34 -163.5(5) . . . . ?
Si10 C52 C14 Fe02 135.6(5) . . . . ?
Si10 C52 C14 Si14 -1.5(10) . . . . ?
Si10 C52 C14 C13 -164.3(5) . . . . ?
Si31 C31 C30 Fe02 -134.3(5) . . . . ?
Si31 C31 C30 Si30 4.4(7) . . . . ?
Si31 C31 C30 C34 164.6(5) . . . . ?
Si13 C13 C14 Fe02 -134.2(8) . . . . ?
Si13 C13 C14 Si14 0.2(11) . . . . ?
Si13 C13 C14 C52 164.3(6) . . . . ?
Si11 C53 C52 Fe02 138.2(3) . . . . ?
Si11 C53 C52 Si10 -0.3(7) . . . . ?
Si11 C53 C52 C14 -163.9(5) . . . . ?
Si12 C12 C13 Fe02 -133.8(6) . . . . ?
Si12 C12 C13 Si13 -0.4(10) . . . . ?
Si12 C12 C13 C14 166.1(6) . . . . ?
Si12 C12 C53 Fe02 133.9(5) . . . . ?
Si12 C12 C53 Si11 -4.5(8) . . . . ?
Si12 C12 C53 C52 -167.3(4) . . . . ?
Si30 C30 C34 Fe02 -137.8(4) . . . . ?
Si30 C30 C34 Si34 -6.1(7) . . . . ?
Si30 C30 C34 C33 162.7(5) . . . . ?
C8 C7 C6 Fe01 59.17(18) . . . . ?
C8 C7 C6 Si6 -161.8(2) . . . . ?
C8 C7 C6 C5 -0.4(3) . . . . ?
C290 Si8 C8 Fe01 38.7(2) . . . . ?
C290 Si8 C8 C9 -64.6(3) . . . . ?
C290 Si8 C8 C7 133.4(2) . . . . ?
C17 C18 C19 Fe02 60.01(15) . . . . ?
C17 C18 C19 C15 -1.1(2) . . . . ?
C18 C17 C16 Fe02 -59.24(16) . . . . ?
C18 C17 C16 Si16 163.91(18) . . . . ?
C18 C17 C16 C15 0.0(3) . . . . ?
C9 C8 C7 Fe01 59.72(19) . . . . ?
C9 C8 C7 Si7 -165.4(2) . . . . ?
C9 C8 C7 C6 0.4(3) . . . . ?
C9 C5 C6 Fe01 -59.22(18) . . . . ?
C9 C5 C6 Si6 163.4(2) . . . . ?
C9 C5 C6 C7 0.2(3) . . . . ?
C19 C15 C16 Fe02 59.00(15) . . . . ?
C19 C15 C16 Si16 -165.58(17) . . . . ?
C19 C15 C16 C17 -0.6(3) . . . . ?
C1 C2 C3 Fe01 58.9(2) . . . . ?
C1 C2 C3 Si3 -163.8(3) . . . . ?
C1 C2 C3 C4 0.2(4) . . . . ?
C1 C48 C4 Fe01 -61.1(6) . . . . ?
C1 C48 C4 Si4 154.7(4) . . . . ?
C1 C48 C4 C3 -0.8(8) . . . . ?
C16 C17 C18 Fe02 59.37(17) . . . . ?
C16 C17 C18 Si18 -155.61(17) . . . . ?
C16 C17 C18 C19 0.7(3) . . . . ?
C16 C15 C19 Fe02 -60.25(15) . . . . ?
C16 C15 C19 C18 1.1(2) . . . . ?
C2 C1 C48 Fe01 -60.0(3) . . . . ?
C2 C1 C48 C4 1.0(8) . . . . ?
C7 C8 C9 Fe01 -59.83(18) . . . . ?
C7 C8 C9 Si9 166.10(19) . . . . ?
C7 C8 C9 C5 -0.2(3) . . . . ?
C32 C31 C30 Fe02 61.1(4) . . . . ?
C32 C31 C30 Si30 -160.2(5) . . . . ?
C32 C31 C30 C34 -0.1(6) . . . . ?
C32 C33 C34 Fe02 -59.4(6) . . . . ?
C32 C33 C34 Si34 168.0(5) . . . . ?
C32 C33 C34 C30 -1.2(8) . . . . ?
C48 C1 C2 Fe01 58.7(5) . . . . ?
C48 C1 C2 Si2 -164.1(5) . . . . ?
C48 C1 C2 C3 -0.7(5) . . . . ?
C48 C4 C3 Fe01 -58.7(5) . . . . ?
C48 C4 C3 Si3 164.5(5) . . . . ?
C48 C4 C3 C2 0.3(5) . . . . ?
C291 Si8 C8 Fe01 164.73(17) . . . . ?
C291 Si8 C8 C9 61.4(3) . . . . ?
C291 Si8 C8 C7 -100.6(2) . . . . ?
C250 Si9 C9 Fe01 40.3(2) . . . . ?
C250 Si9 C9 C8 134.6(2) . . . . ?
C250 Si9 C9 C5 -62.0(3) . . . . ?
C250 Si25 C25 Fe01 -31.7(14) . . . . ?
C250 Si25 C25 C29 69.2(19) . . . . ?
C250 Si25 C25 C26 -126.8(13) . . . . ?
C370 Si17 C17 Fe02 -42.0(2) . . . . ?
C370 Si17 C17 C18 59.1(2) . . . . ?
C370 Si17 C17 C16 -138.4(2) . . . . ?
C6 C5 C9 Fe01 59.40(18) . . . . ?
C6 C5 C9 Si9 -165.2(2) . . . . ?
C6 C5 C9 C8 0.0(3) . . . . ?
C320 Si32 C32 Fe02 40.2(5) . . . . ?
C320 Si32 C32 C31 132.9(6) . . . . ?
C320 Si32 C32 C33 -64.7(8) . . . . ?
C320 Si14 C14 Fe02 -40.3(4) . . . . ?
C320 Si14 C14 C13 -134.2(6) . . . . ?
C320 Si14 C14 C52 64.9(7) . . . . ?
C251 Si9 C9 Fe01 165.37(17) . . . . ?
C251 Si9 C9 C8 -100.3(2) . . . . ?
C251 Si9 C9 C5 63.0(3) . . . . ?
C251 Si25 C25 Fe01 -158.3(10) . . . . ?
C251 Si25 C25 C29 -57.4(18) . . . . ?
C251 Si25 C25 C26 106.6(14) . . . . ?
C310 Si10 C52 Fe02 -42.0(5) . . . . ?
C310 Si10 C52 C53 63.6(6) . . . . ?
C310 Si10 C52 C14 -135.3(6) . . . . ?
C360 Si16 C16 Fe02 -39.3(2) . . . . ?
C360 Si16 C16 C17 63.6(3) . . . . ?
C360 Si16 C16 C15 -134.52(19) . . . . ?
C360 Si36 C36 Fe02 38(3) . . . . ?
C360 Si36 C36 C35 -63(3) . . . . ?
C360 Si36 C36 C37 136(3) . . . . ?
C220 Si2 C2 Fe01 -36.2(3) . . . . ?
C220 Si2 C2 C1 -134.2(3) . . . . ?
C220 Si2 C2 C3 65.2(3) . . . . ?
C220 Si22 C22 Fe01 40.6(6) . . . . ?
C220 Si22 C22 C21 -67.9(7) . . . . ?
C220 Si22 C22 C23 134.0(5) . . . . ?
C31 C32 C33 Fe02 -57.6(5) . . . . ?
C31 C32 C33 Si33 164.8(6) . . . . ?
C31 C32 C33 C34 1.1(9) . . . . ?
C31 C30 C34 Fe02 60.2(3) . . . . ?
C31 C30 C34 Si34 -168.1(4) . . . . ?
C31 C30 C34 C33 0.8(7) . . . . ?
C330 Si33 C33 Fe02 39.5(7) . . . . ?
C330 Si33 C33 C32 136.9(7) . . . . ?
C330 Si33 C33 C34 -63.0(9) . . . . ?
C330 Si13 C13 Fe02 -37.4(6) . . . . ?
C330 Si13 C13 C12 -131.6(5) . . . . ?
C330 Si13 C13 C14 65.1(9) . . . . ?
C230 Si3 C3 Fe01 -37.6(3) . . . . ?
C230 Si3 C3 C2 -137.8(3) . . . . ?
C230 Si3 C3 C4 60.7(3) . . . . ?
C371 Si17 C17 Fe02 -166.41(16) . . . . ?
C371 Si17 C17 C18 -65.3(2) . . . . ?
C371 Si17 C17 C16 97.2(2) . . . . ?
C361 Si16 C16 Fe02 -164.75(16) . . . . ?
C361 Si16 C16 C17 -61.8(2) . . . . ?
C361 Si16 C16 C15 100.0(2) . . . . ?
C361 Si36 C36 Fe02 162(2) . . . . ?
C361 Si36 C36 C35 61(3) . . . . ?
C361 Si36 C36 C37 -100(3) . . . . ?
Si21 C21 C22 Fe01 -143.1(5) . . . . ?
Si21 C21 C22 Si22 -3.1(10) . . . . ?
Si21 C21 C22 C23 157.0(6) . . . . ?
C280 Si7 C7 Fe01 38.0(2) . . . . ?
C280 Si7 C7 C8 -64.9(3) . . . . ?
C280 Si7 C7 C6 130.9(2) . . . . ?
C281 Si7 C7 Fe01 164.48(18) . . . . ?
C281 Si7 C7 C8 61.6(3) . . . . ?
C281 Si7 C7 C6 -102.7(2) . . . . ?
C33 C32 C31 Fe02 59.1(6) . . . . ?
C33 C32 C31 Si31 -164.0(6) . . . . ?
C33 C32 C31 C30 -0.7(8) . . . . ?
Si22 C22 C23 Fe01 -137.4(5) . . . . ?
Si22 C22 C23 Si23 1.2(10) . . . . ?
Si22 C22 C23 C24 161.6(6) . . . . ?
C231 Si3 C3 Fe01 -162.7(2) . . . . ?
C231 Si3 C3 C2 97.0(3) . . . . ?
C231 Si3 C3 C4 -64.5(3) . . . . ?
C350 Si15 C15 Fe02 -49.7(2) . . . . ?
C350 Si15 C15 C19 -140.25(17) . . . . ?
C350 Si15 C15 C16 62.1(3) . . . . ?
C210 Si1 C1 Fe01 -46.1(3) . . . . ?
C210 Si1 C1 C2 64.2(4) . . . . ?
C210 Si1 C1 C48 -140.2(5) . . . . ?
C210 Si21 C21 Fe01 37.2(7) . . . . ?
C210 Si21 C21 C40 -69.8(13) . . . . ?
C210 Si21 C21 C22 137.7(5) . . . . ?
C221 Si2 C2 Fe01 -161.8(2) . . . . ?
C221 Si2 C2 C1 100.2(3) . . . . ?
C221 Si2 C2 C3 -60.4(3) . . . . ?
C221 Si22 C22 Fe01 163.6(5) . . . . ?
C221 Si22 C22 C21 55.0(7) . . . . ?
C221 Si22 C22 C23 -103.1(6) . . . . ?
C261 Si5 C5 Fe01 169.36(17) . . . . ?
C261 Si5 C5 C9 -96.2(2) . . . . ?
C261 Si5 C5 C6 68.4(3) . . . . ?
C381 Si18 C18 Fe02 -161.6(2) . . . . ?
C381 Si18 C18 C17 91.6(2) . . . . ?
C381 Si18 C18 C19 -60.8(2) . . . . ?
C381 Si38 C38 Fe02 156(3) . . . . ?
C381 Si38 C38 C39 -106(3) . . . . ?
C381 Si38 C38 C37 53(3) . . . . ?
C271 Si6 C6 Fe01 164.0(2) . . . . ?
C271 Si6 C6 C5 -101.0(2) . . . . ?
C271 Si6 C6 C7 58.4(3) . . . . ?
C380 Si18 C18 Fe02 -40.5(3) . . . . ?
C380 Si18 C18 C17 -147.3(2) . . . . ?
C380 Si18 C18 C19 60.3(2) . . . . ?
C380 Si38 C38 Fe02 37(4) . . . . ?
C380 Si38 C38 C39 135(2) . . . . ?
C380 Si38 C38 C37 -67(3) . . . . ?
C211 Si1 C1 Fe01 -170.9(3) . . . . ?
C211 Si1 C1 C2 -60.6(4) . . . . ?
C211 Si1 C1 C48 95.1(5) . . . . ?
C211 Si21 C21 Fe01 156.8(5) . . . . ?
C211 Si21 C21 C40 49.8(13) . . . . ?
C211 Si21 C21 C22 -102.8(6) . . . . ?
C340 Si34 C34 Fe02 37.5(6) . . . . ?
C340 Si34 C34 C33 134.1(6) . . . . ?
C340 Si34 C34 C30 -58.5(6) . . . . ?
C340 Si12 C12 Fe02 -33.0(5) . . . . ?
C340 Si12 C12 C13 68.1(7) . . . . ?
C340 Si12 C12 C53 -128.0(5) . . . . ?
C241 Si4 C4 Fe01 -155.2(3) . . . . ?
C241 Si4 C4 C48 -59.8(5) . . . . ?
C241 Si4 C4 C3 89.9(3) . . . . ?
C351 Si15 C15 Fe02 -173.77(19) . . . . ?
C351 Si15 C15 C19 95.72(19) . . . . ?
C351 Si15 C15 C16 -61.9(3) . . . . ?
C260 Si5 C5 Fe01 43.3(2) . . . . ?
C260 Si5 C5 C9 137.7(2) . . . . ?
C260 Si5 C5 C6 -57.7(3) . . . . ?
C270 Si6 C6 Fe01 34.7(3) . . . . ?
C270 Si6 C6 C5 129.7(2) . . . . ?
C270 Si6 C6 C7 -70.9(3) . . . . ?
C300 Si11 C53 Fe02 -42.0(5) . . . . ?
C300 Si11 C53 C12 59.6(5) . . . . ?
C300 Si11 C53 C52 -139.5(4) . . . . ?
C300 Si30 C30 Fe02 35.2(5) . . . . ?
C300 Si30 C30 C31 -69.7(5) . . . . ?
C300 Si30 C30 C34 132.7(4) . . . . ?
Si24 C24 C23 Fe01 145.0(8) . . . . ?
Si24 C24 C23 Si23 8.3(11) . . . . ?
Si24 C24 C23 C22 -154.2(7) . . . . ?
C240 Si4 C4 Fe01 -33.0(4) . . . . ?
C240 Si4 C4 C48 62.4(5) . . . . ?
C240 Si4 C4 C3 -147.9(3) . . . . ?
Si29 C29 C25 Fe01 132.5(16) . . . . ?
Si29 C29 C25 Si25 -2(3) . . . . ?
Si29 C29 C25 C26 -168.2(14) . . . . ?
Si28 C28 C29 Fe01 132.3(16) . . . . ?
Si28 C28 C29 Si29 -1(3) . . . . ?
Si28 C28 C29 C25 -167.6(14) . . . . ?
Si28 C28 C27 Fe01 -131.5(14) . . . . ?
Si28 C28 C27 Si27 2(3) . . . . ?
Si28 C28 C27 C26 169.8(14) . . . . ?
Si25 C25 C26 Fe01 132.6(13) . . . . ?
Si25 C25 C26 Si26 -4(2) . . . . ?
Si25 C25 C26 C27 -164.6(14) . . . . ?
Si27 C27 C26 Fe01 -131.8(15) . . . . ?
Si27 C27 C26 Si26 6(2) . . . . ?
Si27 C27 C26 C25 165.9(13) . . . . ?
C40 C24 C23 Fe01 -58.5(10) . . . . ?
C40 C24 C23 Si23 164.8(10) . . . . ?
C40 C24 C23 C22 2.3(12) . . . . ?
C40 C21 C22 Fe01 59.2(10) . . . . ?
C40 C21 C22 Si22 -160.7(11) . . . . ?
C40 C21 C22 C23 -0.6(11) . . . . ?
C24 C40 C21 Fe01 62.5(12) . . . . ?
C24 C40 C21 Si21 -153.7(9) . . . . ?
C24 C40 C21 C22 2.1(16) . . . . ?
C21 C40 C24 Fe01 -62.6(12) . . . . ?
C21 C40 C24 Si24 157.6(10) . . . . ?
C21 C40 C24 C23 -2.8(17) . . . . ?
C21 C22 C23 Fe01 59.9(4) . . . . ?
C21 C22 C23 Si23 -161.5(6) . . . . ?
C21 C22 C23 C24 -1.0(8) . . . . ?
C12 C13 C14 Fe02 61.0(5) . . . . ?
C12 C13 C14 Si14 -164.6(5) . . . . ?
C12 C13 C14 C52 -0.5(9) . . . . ?
C12 C53 C52 Fe02 -58.2(4) . . . . ?
C12 C53 C52 Si10 163.3(5) . . . . ?
C12 C53 C52 C14 -0.3(6) . . . . ?
C13 C12 C53 Fe02 -58.8(5) . . . . ?
C13 C12 C53 Si11 162.8(5) . . . . ?
C13 C12 C53 C52 0.0(7) . . . . ?
C53 C12 C13 Fe02 60.4(4) . . . . ?
C53 C12 C13 Si13 -166.1(6) . . . . ?
C53 C12 C13 C14 0.3(8) . . . . ?
C53 C52 C14 Fe02 -59.6(3) . . . . ?
C53 C52 C14 Si14 163.4(5) . . . . ?
C53 C52 C14 C13 0.5(7) . . . . ?
C121 Si12 C12 Fe02 -161.3(5) . . . . ?
C121 Si12 C12 C13 -60.3(8) . . . . ?
C121 Si12 C12 C53 103.7(6) . . . . ?
C131 Si13 C13 Fe02 -164.7(6) . . . . ?
C131 Si13 C13 C12 101.1(7) . . . . ?
C131 Si13 C13 C14 -62.2(9) . . . . ?
C301 Si30 C30 Fe02 166.1(4) . . . . ?
C301 Si30 C30 C31 61.1(6) . . . . ?
C301 Si30 C30 C34 -96.4(5) . . . . ?
C341 Si34 C34 Fe02 165.0(5) . . . . ?
C341 Si34 C34 C33 -98.4(7) . . . . ?
C341 Si34 C34 C30 69.0(7) . . . . ?
C331 Si33 C33 Fe02 166.3(7) . . . . ?
C331 Si33 C33 C32 -96.3(8) . . . . ?
C331 Si33 C33 C34 63.9(10) . . . . ?
C111 Si11 C53 Fe02 -167.6(5) . . . . ?
C111 Si11 C53 C12 -66.0(7) . . . . ?
C111 Si11 C53 C52 94.9(5) . . . . ?
C101 Si10 C52 Fe02 -171.3(8) . . . . ?
C101 Si10 C52 C53 -65.7(9) . . . . ?
C101 Si10 C52 C14 95.5(9) . . . . ?
C321 Si32 C32 Fe02 170.0(5) . . . . ?
C321 Si32 C32 C31 -97.3(7) . . . . ?
C321 Si32 C32 C33 65.1(8) . . . . ?
C141 Si14 C14 Fe02 -170.0(5) . . . . ?
C141 Si14 C14 C13 96.0(7) . . . . ?
C141 Si14 C14 C52 -64.8(8) . . . . ?
C28 C29 C25 Fe01 -60.3(15) . . . . ?
C28 C29 C25 Si25 165.5(15) . . . . ?
C28 C29 C25 C26 -1(2) . . . . ?
C28 C27 C26 Fe01 59.6(14) . . . . ?
C28 C27 C26 Si26 -163.0(14) . . . . ?
C28 C27 C26 C25 -3(2) . . . . ?
C29 C28 C27 Fe01 60.8(14) . . . . ?
C29 C28 C27 Si27 -165.9(16) . . . . ?
C29 C28 C27 C26 2(2) . . . . ?
C29 C25 C26 Fe01 -60.4(12) . . . . ?
C29 C25 C26 Si26 163.3(14) . . . . ?
C29 C25 C26 C27 2.4(19) . . . . ?
C27 C28 C29 Fe01 -60.7(14) . . . . ?
C27 C28 C29 Si29 166.3(15) . . . . ?
C27 C28 C29 C25 -1(2) . . . . ?
Si35 C35 C39 Fe02 140(2) . . . . ?
Si35 C35 C39 C38 -158(2) . . . . ?
Si35 C35 C36 Fe02 -146(3) . . . . ?
Si35 C35 C36 Si36 -8(5) . . . . ?
Si35 C35 C36 C37 156(3) . . . . ?
Si37 C37 C36 Fe02 135(3) . . . . ?
Si37 C37 C36 Si36 -3(5) . . . . ?
Si37 C37 C36 C35 -168(3) . . . . ?
Si38 C38 C39 Fe02 -137(2) . . . . ?
Si38 C38 C39 C35 162(2) . . . . ?
Si38 C38 C37 Fe02 139(2) . . . . ?
Si38 C38 C37 Si37 6(4) . . . . ?
Si38 C38 C37 C36 -161(3) . . . . ?
C38 C37 C36 Fe02 -58(2) . . . . ?
C38 C37 C36 Si36 163(2) . . . . ?
C38 C37 C36 C35 -1(4) . . . . ?
C39 C35 C36 Fe02 58(2) . . . . ?
C39 C35 C36 Si36 -163(3) . . . . ?
C39 C35 C36 C37 0(4) . . . . ?
C39 C38 C37 Fe02 -58.2(18) . . . . ?
C39 C38 C37 Si37 169(2) . . . . ?
C39 C38 C37 C36 1(3) . . . . ?
C37 C38 C39 Fe02 60(2) . . . . ?
C37 C38 C39 C35 -1(3) . . . . ?
C36 C35 C39 Fe02 -61(2) . . . . ?
C36 C35 C39 C38 0(4) . . . . ?
